data_1575979
loop_
_publ_author_name
'Shephard, Angus C. G.'
'Pedussaut, Lucie'
'De Marchi, Linda'
'Demonti, Luca'
'Rajeshkumar, Thayalan'
'Casaretto, Nicolas'
'Maron, Laurent'
'Danoun, Gr&#xe9;gory'
'Simler, Thomas'
'Nocton, Gr&#xe9;gory'

_publ_section_title
;
 Room temperature dinitrogen cleavage and hydrogenation with
 organometallic complexes of uranium.
;
_journal_issue 45
_journal_name_full 'Chemical science'
_journal_page_first 21334
_journal_page_last 21345
_journal_paper_doi 10.1039/d5sc07194a
_journal_volume 16
_journal_year 2025
_chemical_formula_moiety 'C68 H116 I N2 U3, 3(C7 H8)'
_chemical_formula_sum 'C89 H140 I N2 U3'
_chemical_formula_weight 2079.01
_space_group_crystal_system triclinic
_space_group_IT_number 2
_space_group_name_Hall '-P 1'
_space_group_name_H-M_alt 'P -1'
_atom_sites_solution_hydrogens geom
_atom_sites_solution_primary dual
_audit_creation_date 2025-05-19
_audit_creation_method
;
Olex2 1.5
(compiled 2025.04.05 svn.rf049d14d for OlexSys, GUI svn.r7224)
;
_audit_update_record
;
2025-06-13 deposited with the CCDC.	2025-10-14 downloaded from the CCDC.
;
_cell_angle_alpha 77.506(2)
_cell_angle_beta 82.208(2)
_cell_angle_gamma 65.737(2)
_cell_formula_units_Z 2
_cell_length_a 14.0922(3)
_cell_length_b 14.3701(3)
_cell_length_c 23.5776(5)
_cell_measurement_reflns_used 77184
_cell_measurement_temperature 150
_cell_measurement_theta_max 30.45
_cell_measurement_theta_min 2.11
_cell_volume 4243.94(17)
_computing_cell_refinement
;
X-Area Recipe 2.0.2 (STOE, 2024)
;
_computing_data_collection
;
X-Area Pilatus3_SV 1.31.194.0 (STOE, 2023)
;
_computing_data_reduction
;
X-Area Integrate 2.5.18.0 (STOE, 2024)
X-Area LANA 2.8.4 (STOE, 2024)
;
_computing_molecular_graphics 'Olex2 1.5 (Dolomanov et al., 2009)'
_computing_publication_material 'Olex2 1.5 (Dolomanov et al., 2009)'
_computing_structure_refinement 'SHELXL 2018/3 (Sheldrick, 2015)'
_computing_structure_solution 'SHELXT 2018/2 (Sheldrick, 2018)'
_diffrn_ambient_temperature 150
_diffrn_detector_area_resol_mean 13.33
_diffrn_measured_fraction_theta_full 0.999
_diffrn_measured_fraction_theta_max 0.999
_diffrn_measurement_details
;
 1122 frames, detector distance = 60 mm
;
_diffrn_measurement_device 'Eulerian 4-circle diffractometer'
_diffrn_measurement_device_type 'STOE STADIVARI'
_diffrn_measurement_method 'rotation method, \w scans'
_diffrn_radiation_type MoK\a
_diffrn_radiation_wavelength 0.71073
_diffrn_reflns_av_R_equivalents 0.0315
_diffrn_reflns_av_unetI/netI 0.0327
_diffrn_reflns_Laue_measured_fraction_full 0.999
_diffrn_reflns_Laue_measured_fraction_max 0.999
_diffrn_reflns_limit_h_max 17
_diffrn_reflns_limit_h_min -18
_diffrn_reflns_limit_k_max 17
_diffrn_reflns_limit_k_min -18
_diffrn_reflns_limit_l_max 30
_diffrn_reflns_limit_l_min -30
_diffrn_reflns_number 72299
_diffrn_reflns_point_group_measured_fraction_full 0.999
_diffrn_reflns_point_group_measured_fraction_max 0.999
_diffrn_reflns_theta_full 25.242
_diffrn_reflns_theta_max 27.103
_diffrn_reflns_theta_min 2.210
_exptl_absorpt_coefficient_mu 6.116
_exptl_absorpt_correction_T_max 0.6129
_exptl_absorpt_correction_T_min 0.2165
_exptl_absorpt_correction_type multi-scan
_exptl_absorpt_process_details
;
STOE LANA, absorption correction by scaling of reflection intensities.
J. Koziskova, F. Hahn, J. Richter, J. Kozisek, "Comparison of different
absorption corrections on the model structure of tetrakis(\m~2~-acetato)-
diaqua-di-copper(II)", Acta Chimica Slovaca, vol. 9, no. 2, 2016, pp. 136 - 140.
;
_exptl_crystal_colour 'dark brown'
_exptl_crystal_density_diffrn 1.627
_exptl_crystal_density_method 'not measured'
_exptl_crystal_description plate
_exptl_crystal_F_000 2034
_exptl_crystal_size_max 0.25
_exptl_crystal_size_mid 0.162
_exptl_crystal_size_min 0.08
_refine_diff_density_max 3.055
_refine_diff_density_min -0.990
_refine_diff_density_rms 0.115
_refine_ls_extinction_method none
_refine_ls_goodness_of_fit_ref 1.009
_refine_ls_hydrogen_treatment constr
_refine_ls_matrix_type full
_refine_ls_number_parameters 943
_refine_ls_number_reflns 18716
_refine_ls_number_restraints 384
_refine_ls_restrained_S_all 1.003
_refine_ls_R_factor_all 0.0375
_refine_ls_R_factor_gt 0.0254
_refine_ls_shift/su_max 0.004
_refine_ls_shift/su_mean 0.000
_refine_ls_structure_factor_coef Fsqd
_refine_ls_weighting_details 'w=1/[\s^2^(Fo^2^)+(0.0351P)^2^] where P=(Fo^2^+2Fc^2^)/3'
_refine_ls_weighting_scheme calc
_refine_ls_wR_factor_gt 0.0567
_refine_ls_wR_factor_ref 0.0594
_reflns_Friedel_coverage 0.000
_reflns_number_gt 15421
_reflns_number_total 18716
_reflns_threshold_expression 'I > 2\s(I)'
_cod_data_source_file d5sc07194a3.cif
_cod_data_source_block 3
_cod_depositor_comments 'Adding full bibliography for 1575976--1575980.cif.'
_cod_database_code 1575979
_shelx_shelxl_version_number 2019/2
_shelx_space_group_comment
;
The symmetry employed for this shelxl refinement is uniquely defined
by the following loop, which should always be used as a source of
symmetry information in preference to the above space-group names.
They are only intended as comments.
;
_olex2_refinement_description
;
1. Uiso/Uaniso restraints and constraints
C7 \\sim C8 \\sim C9 \\sim C10 \\sim C11 \\sim C12: within 2A with sigma of
0.04 and sigma for terminal atoms of 0.08 within 2A
C79 \\sim C80 \\sim C81 \\sim C82 \\sim C83 \\sim C84 \\sim C85 \\sim C86 \\sim
C87 \\sim C88 \\sim C89 \\sim C90 \\sim C91 \\sim C92: within 2A with sigma of
0.01 and sigma for terminal atoms of 0.02 within 2A
2. Rigid body (RIGU) restrains
 C79, C80, C81, C82, C83, C84, C85, C86, C87, C88, C89, C90, C91, C92
 with sigma for 1-2 distances of 0.002 and sigma for 1-3 distances of 0.002
 C6, C7, C8, C9, C10, C11, C12
 with sigma for 1-2 distances of 0.004 and sigma for 1-3 distances of 0.004
3. Others
 Sof(C7)=Sof(H7A)=Sof(H7B)=Sof(H7C)=Sof(C9)=Sof(H9A)=Sof(H9B)=Sof(H9C)=
 Sof(C11)=Sof(H11A)=Sof(H11B)=Sof(H11C)=1-FVAR(1)
 Sof(C8)=Sof(H8A)=Sof(H8B)=Sof(H8C)=Sof(C10)=Sof(H10A)=Sof(H10B)=Sof(H10C)=
 Sof(C12)=Sof(H12A)=Sof(H12B)=Sof(H12C)=FVAR(1)
 Sof(C79)=Sof(C80)=Sof(H80)=Sof(C81)=Sof(H81)=Sof(C82)=Sof(H82)=Sof(C83)=
 Sof(H83)=Sof(C84)=Sof(H84)=Sof(C85)=Sof(H85A)=Sof(H85B)=Sof(H85C)=1-FVAR(2)
 Sof(C86)=Sof(C87)=Sof(H87)=Sof(C88)=Sof(H88)=Sof(C89)=Sof(H89)=Sof(C90)=
 Sof(H90)=Sof(C91)=Sof(H91)=Sof(C92)=Sof(H92A)=Sof(H92B)=Sof(H92C)=FVAR(2)
4.a Aromatic/amide H refined with riding coordinates:
 C2(H2), C5(H5), C22(H22), C25(H25), C39(H39), C42(H42), C56(H56), C59(H59),
 C80(H80), C81(H81), C82(H82), C83(H83), C84(H84), C87(H87), C88(H88), C89(H89),
  C90(H90), C91(H91), C94(H94), C95(H95), C96(H96), C97(H97), C98(H98),
 C105(H105), C104(H104), C103(H103), C102(H102), C101(H101)
4.b Fitted hexagon refined as free rotating group:
 C79(C80,C81,C82,C83,C84), C86(C87,C88,C89,C90,C91), C93(C94,C95,C96,C97,C98),
 C100(C105,C104,C103,C102,C101)
4.c Idealised Me refined as rotating group:
 C7(H7A,H7B,H7C), C8(H8A,H8B,H8C), C9(H9A,H9B,H9C), C10(H10A,H10B,H10C),
 C11(H11A,H11B,H11C), C12(H12A,H12B,H12C), C14(H14A,H14B,H14C), C15(H15A,H15B,
 H15C), C16(H16A,H16B,H16C), C18(H18A,H18B,H18C), C19(H19A,H19B,H19C), C20(H20A,
 H20B,H20C), C27(H27A,H27B,H27C), C28(H28A,H28B,H28C), C29(H29A,H29B,H29C),
 C31(H31A,H31B,H31C), C32(H32A,H32B,H32C), C33(H33A,H33B,H33C), C35(H35A,H35B,
 H35C), C36(H36A,H36B,H36C), C37(H37A,H37B,H37C), C44(H44A,H44B,H44C), C45(H45A,
 H45B,H45C), C46(H46A,H46B,H46C), C48(H48A,H48B,H48C), C49(H49A,H49B,H49C),
 C50(H50A,H50B,H50C), C52(H52A,H52B,H52C), C53(H53A,H53B,H53C), C54(H54A,H54B,
 H54C), C61(H61A,H61B,H61C), C62(H62A,H62B,H62C), C63(H63A,H63B,H63C), C65(H65A,
 H65B,H65C), C66(H66A,H66B,H66C), C67(H67A,H67B,H67C), C69(H69A,H69B,H69C),
 C70(H70A,H70B,H70C), C71(H71A,H71B,H71C), C85(H85A,H85B,H85C), C92(H92A,H92B,
 H92C), C99(H99A,H99B,H99C), C106(H10D,H10E,H10F)
;
_olex2_submission_special_instructions 'No special instructions were received'

loop_
_space_group_symop_operation_xyz
'x, y, z'
'-x, -y, -z'

loop_
_atom_site_label
_atom_site_type_symbol
_atom_site_fract_x
_atom_site_fract_y
_atom_site_fract_z
_atom_site_U_iso_or_equiv
_atom_site_adp_type
_atom_site_occupancy
_atom_site_site_symmetry_order
_atom_site_calc_flag
_atom_site_refinement_flags_posn
_atom_site_refinement_flags_adp
_atom_site_refinement_flags_occupancy
_atom_site_disorder_assembly
_atom_site_disorder_group
U1 U 0.60325(2) 0.84215(2) 0.75882(2) 0.01745(4) Uani 1 1 d . . . . .
U2 U 0.79800(2) 0.80284(2) 0.65857(2) 0.01685(4) Uani 1 1 d . . . . .
U3 U 0.77526(2) 0.54986(2) 0.74828(2) 0.01521(3) Uani 1 1 d . . . . .
I1 I 0.52514(2) 0.67330(2) 0.74923(2) 0.02322(6) Uani 1 1 d . . . . .
N1 N 0.6527(2) 0.9026(2) 0.68047(12) 0.0215(6) Uani 1 1 d . . . . .
N2 N 0.7553(2) 0.7184(2) 0.73874(11) 0.0164(6) Uani 1 1 d . . . . .
C1 C 0.4035(3) 1.0064(3) 0.75089(15) 0.0213(8) Uani 1 1 d . . . . .
C2 C 0.4743(3) 1.0483(3) 0.75629(15) 0.0193(7) Uani 1 1 d . . . . .
H2 H 0.492038 1.095369 0.726408 0.023 Uiso 1 1 calc R U . . .
C3 C 0.5167(3) 1.0117(3) 0.81216(14) 0.0193(7) Uani 1 1 d . . . . .
C4 C 0.4672(3) 0.9439(3) 0.84389(15) 0.0201(7) Uani 1 1 d . . . . .
C5 C 0.3999(3) 0.9420(3) 0.80445(14) 0.0201(7) Uani 1 1 d . . . . .
H5 H 0.358173 0.902454 0.813293 0.024 Uiso 1 1 calc R U . . .
C6 C 0.3363(3) 1.0326(3) 0.69931(15) 0.0243(8) Uani 1 1 d . . . . .
C7 C 0.265(2) 1.135(2) 0.6948(12) 0.047(6) Uani 0.175(5) 1 d . U P A 2
H7A H 0.297740 1.180985 0.671811 0.070 Uiso 0.175(5) 1 calc R U P A 2
H7B H 0.244334 1.152863 0.733784 0.070 Uiso 0.175(5) 1 calc R U P A 2
H7C H 0.203709 1.144347 0.675698 0.070 Uiso 0.175(5) 1 calc R U P A 2
C8 C 0.2221(4) 1.0728(5) 0.7214(2) 0.0454(16) Uani 0.825(5) 1 d . U P A 1
H8A H 0.177298 1.095419 0.688567 0.068 Uiso 0.825(5) 1 calc R U P A 1
H8B H 0.206997 1.131488 0.740896 0.068 Uiso 0.825(5) 1 calc R U P A 1
H8C H 0.208831 1.017280 0.749054 0.068 Uiso 0.825(5) 1 calc R U P A 1
C9 C 0.2753(18) 0.9592(19) 0.7094(11) 0.035(5) Uani 0.175(5) 1 d . U P A 2
H9A H 0.221560 0.985420 0.680866 0.053 Uiso 0.175(5) 1 calc R U P A 2
H9B H 0.242338 0.957649 0.748745 0.053 Uiso 0.175(5) 1 calc R U P A 2
H9C H 0.323998 0.888933 0.704748 0.053 Uiso 0.175(5) 1 calc R U P A 2
C10 C 0.3606(5) 0.9414(4) 0.6707(3) 0.0543(18) Uani 0.825(5) 1 d . U P A 1
H10A H 0.317823 0.963043 0.636968 0.081 Uiso 0.825(5) 1 calc R U P A 1
H10B H 0.345327 0.887203 0.698452 0.081 Uiso 0.825(5) 1 calc R U P A 1
H10C H 0.434510 0.914269 0.657866 0.081 Uiso 0.825(5) 1 calc R U P A 1
C11 C 0.4056(18) 1.007(2) 0.6456(10) 0.040(5) Uani 0.175(5) 1 d . U P A 2
H11A H 0.424540 0.934162 0.643309 0.060 Uiso 0.175(5) 1 calc R U P A 2
H11B H 0.468866 1.018587 0.647395 0.060 Uiso 0.175(5) 1 calc R U P A 2
H11C H 0.368465 1.051582 0.611085 0.060 Uiso 0.175(5) 1 calc R U P A 2
C12 C 0.3515(4) 1.1210(5) 0.6535(2) 0.0484(16) Uani 0.825(5) 1 d . U P A 1
H12A H 0.424428 1.098034 0.638719 0.073 Uiso 0.825(5) 1 calc R U P A 1
H12B H 0.333505 1.181938 0.671579 0.073 Uiso 0.825(5) 1 calc R U P A 1
H12C H 0.306284 1.139178 0.621318 0.073 Uiso 0.825(5) 1 calc R U P A 1
C13 C 0.5927(3) 1.0532(3) 0.82848(16) 0.0246(8) Uani 1 1 d . . . . .
C14 C 0.6364(3) 1.1047(3) 0.77304(18) 0.0394(11) Uani 1 1 d . . . . .
H14A H 0.580099 1.167181 0.754877 0.059 Uiso 1 1 calc R U . . .
H14B H 0.666513 1.055987 0.745745 0.059 Uiso 1 1 calc R U . . .
H14C H 0.690535 1.123547 0.783237 0.059 Uiso 1 1 calc R U . . .
C15 C 0.6858(3) 0.9709(3) 0.8607(2) 0.0452(12) Uani 1 1 d . . . . .
H15A H 0.732962 1.002207 0.866573 0.068 Uiso 1 1 calc R U . . .
H15B H 0.722718 0.915720 0.837875 0.068 Uiso 1 1 calc R U . . .
H15C H 0.661737 0.941702 0.898590 0.068 Uiso 1 1 calc R U . . .
C16 C 0.5329(3) 1.1397(3) 0.86466(19) 0.0407(11) Uani 1 1 d . . . . .
H16A H 0.502368 1.111403 0.900485 0.061 Uiso 1 1 calc R U . . .
H16B H 0.477296 1.196021 0.841952 0.061 Uiso 1 1 calc R U . . .
H16C H 0.581027 1.166597 0.874517 0.061 Uiso 1 1 calc R U . . .
C17 C 0.4776(3) 0.8787(3) 0.90552(16) 0.0277(8) Uani 1 1 d . . . . .
C18 C 0.4675(4) 0.9393(3) 0.95279(17) 0.0413(11) Uani 1 1 d . . . . .
H18A H 0.401295 1.000226 0.949969 0.062 Uiso 1 1 calc R U . . .
H18B H 0.525392 0.961878 0.947971 0.062 Uiso 1 1 calc R U . . .
H18C H 0.469153 0.895172 0.990979 0.062 Uiso 1 1 calc R U . . .
C19 C 0.5842(3) 0.7835(3) 0.90911(19) 0.0414(11) Uani 1 1 d . . . . .
H19A H 0.588534 0.739959 0.947692 0.062 Uiso 1 1 calc R U . . .
H19B H 0.641063 0.807792 0.902562 0.062 Uiso 1 1 calc R U . . .
H19C H 0.590041 0.743010 0.879332 0.062 Uiso 1 1 calc R U . . .
C20 C 0.3947(3) 0.8342(3) 0.91967(17) 0.0360(10) Uani 1 1 d . . . . .
H20A H 0.399277 0.797655 0.960091 0.054 Uiso 1 1 calc R U . . .
H20B H 0.405583 0.785599 0.893621 0.054 Uiso 1 1 calc R U . . .
H20C H 0.325621 0.890607 0.914450 0.054 Uiso 1 1 calc R U . . .
C21 C 0.9292(3) 0.9049(3) 0.64061(14) 0.0185(7) Uani 1 1 d . . . . .
C22 C 0.8294(3) 0.9821(3) 0.62531(15) 0.0206(7) Uani 1 1 d . . . . .
H22 H 0.785988 1.032281 0.648245 0.025 Uiso 1 1 calc R U . . .
C23 C 0.8036(3) 0.9738(3) 0.57083(15) 0.0214(8) Uani 1 1 d . . . . .
C24 C 0.8904(3) 0.8866(3) 0.55149(15) 0.0197(7) Uani 1 1 d . . . . .
C25 C 0.9638(3) 0.8476(3) 0.59480(14) 0.0192(7) Uani 1 1 d . . . . .
H25 H 1.028525 0.789927 0.593327 0.023 Uiso 1 1 calc R U . . .
C26 C 0.9836(3) 0.8891(3) 0.69554(15) 0.0234(8) Uani 1 1 d . . . . .
C27 C 1.0988(3) 0.8221(4) 0.6882(2) 0.0590(15) Uani 1 1 d . . . . .
H27A H 1.132636 0.809523 0.724351 0.089 Uiso 1 1 calc R U . . .
H27B H 1.130951 0.857771 0.656447 0.089 Uiso 1 1 calc R U . . .
H27C H 1.107267 0.755719 0.678941 0.089 Uiso 1 1 calc R U . . .
C28 C 0.9350(4) 0.8373(4) 0.74669(18) 0.0485(13) Uani 1 1 d . . . . .
H28A H 0.966694 0.831684 0.782441 0.073 Uiso 1 1 calc R U . . .
H28B H 0.946817 0.767782 0.740810 0.073 Uiso 1 1 calc R U . . .
H28C H 0.859879 0.878716 0.749973 0.073 Uiso 1 1 calc R U . . .
C29 C 0.9724(4) 0.9926(3) 0.7083(2) 0.0495(13) Uani 1 1 d . . . . .
H29A H 0.898391 1.036155 0.714082 0.074 Uiso 1 1 calc R U . . .
H29B H 1.003288 1.027550 0.675521 0.074 Uiso 1 1 calc R U . . .
H29C H 1.008401 0.980677 0.743629 0.074 Uiso 1 1 calc R U . . .
C30 C 0.7038(3) 1.0562(3) 0.54163(16) 0.0260(8) Uani 1 1 d . . . . .
C31 C 0.6400(3) 1.1327(3) 0.58317(19) 0.0360(10) Uani 1 1 d . . . . .
H31A H 0.577774 1.185802 0.564221 0.054 Uiso 1 1 calc R U . . .
H31B H 0.682836 1.165869 0.592656 0.054 Uiso 1 1 calc R U . . .
H31C H 0.619093 1.094864 0.618959 0.054 Uiso 1 1 calc R U . . .
C32 C 0.6286(3) 1.0121(3) 0.52801(17) 0.0303(9) Uani 1 1 d . . . . .
H32A H 0.605122 0.977614 0.564242 0.045 Uiso 1 1 calc R U . . .
H32B H 0.664461 0.961952 0.501969 0.045 Uiso 1 1 calc R U . . .
H32C H 0.568271 1.068735 0.509122 0.045 Uiso 1 1 calc R U . . .
C33 C 0.7327(3) 1.1209(3) 0.48620(18) 0.0403(11) Uani 1 1 d . . . . .
H33A H 0.777303 1.074648 0.459584 0.060 Uiso 1 1 calc R U . . .
H33B H 0.770050 1.158581 0.496680 0.060 Uiso 1 1 calc R U . . .
H33C H 0.669007 1.170436 0.467110 0.060 Uiso 1 1 calc R U . . .
C34 C 0.9244(3) 0.8487(3) 0.49273(15) 0.0231(8) Uani 1 1 d . . . . .
C35 C 0.8390(3) 0.8619(3) 0.45468(16) 0.0318(9) Uani 1 1 d . . . . .
H35A H 0.870588 0.836321 0.418476 0.048 Uiso 1 1 calc R U . . .
H35B H 0.793029 0.935520 0.445627 0.048 Uiso 1 1 calc R U . . .
H35C H 0.798344 0.822425 0.475451 0.048 Uiso 1 1 calc R U . . .
C36 C 0.9951(3) 0.7313(3) 0.50185(16) 0.0302(9) Uani 1 1 d . . . . .
H36A H 0.956434 0.691964 0.525481 0.045 Uiso 1 1 calc R U . . .
H36B H 1.056978 0.718641 0.521841 0.045 Uiso 1 1 calc R U . . .
H36C H 1.016468 0.709058 0.464008 0.045 Uiso 1 1 calc R U . . .
C37 C 0.9909(3) 0.9068(3) 0.45759(17) 0.0350(10) Uani 1 1 d . . . . .
H37A H 0.947431 0.981110 0.448730 0.053 Uiso 1 1 calc R U . . .
H37B H 1.018541 0.880271 0.421237 0.053 Uiso 1 1 calc R U . . .
H37C H 1.048781 0.895703 0.480566 0.053 Uiso 1 1 calc R U . . .
C38 C 0.9282(3) 0.4942(3) 0.65610(15) 0.0203(7) Uani 1 1 d . . . . .
C39 C 0.8498(2) 0.5845(3) 0.62837(14) 0.0172(7) Uani 1 1 d . . . . .
H39 H 0.855134 0.649768 0.616376 0.021 Uiso 1 1 calc R U . . .
C40 C 0.7614(3) 0.5653(3) 0.62067(14) 0.0183(7) Uani 1 1 d . . . . .
C41 C 0.7855(3) 0.4583(3) 0.64546(14) 0.0183(7) Uani 1 1 d . . . . .
C42 C 0.8866(3) 0.4171(3) 0.66795(15) 0.0195(7) Uani 1 1 d . . . . .
H42 H 0.920863 0.348180 0.687918 0.023 Uiso 1 1 calc R U . . .
C43 C 1.0432(3) 0.4731(3) 0.65596(15) 0.0209(8) Uani 1 1 d . . . . .
C44 C 1.0989(3) 0.3872(3) 0.70550(17) 0.0299(9) Uani 1 1 d . . . . .
H44A H 1.172916 0.375242 0.702610 0.045 Uiso 1 1 calc R U . . .
H44B H 1.091938 0.323177 0.702791 0.045 Uiso 1 1 calc R U . . .
H44C H 1.067661 0.407899 0.742890 0.045 Uiso 1 1 calc R U . . .
C45 C 1.0583(3) 0.5712(3) 0.65881(17) 0.0270(8) Uani 1 1 d . . . . .
H45A H 1.023108 0.596905 0.694471 0.040 Uiso 1 1 calc R U . . .
H45B H 1.028660 0.624303 0.624924 0.040 Uiso 1 1 calc R U . . .
H45C H 1.132922 0.555289 0.658878 0.040 Uiso 1 1 calc R U . . .
C46 C 1.0956(3) 0.4387(3) 0.59775(17) 0.0346(10) Uani 1 1 d . . . . .
H46A H 1.091941 0.372772 0.595866 0.052 Uiso 1 1 calc R U . . .
H46B H 1.168794 0.429705 0.595234 0.052 Uiso 1 1 calc R U . . .
H46C H 1.059447 0.491641 0.565290 0.052 Uiso 1 1 calc R U . . .
C47 C 0.6792(3) 0.6459(3) 0.57822(14) 0.0189(7) Uani 1 1 d . . . . .
C48 C 0.7246(3) 0.6284(3) 0.51585(15) 0.0285(9) Uani 1 1 d . . . . .
H48A H 0.792342 0.634008 0.509650 0.043 Uiso 1 1 calc R U . . .
H48B H 0.676720 0.680937 0.487379 0.043 Uiso 1 1 calc R U . . .
H48C H 0.733288 0.559185 0.511134 0.043 Uiso 1 1 calc R U . . .
C49 C 0.6645(3) 0.7564(3) 0.58222(16) 0.0244(8) Uani 1 1 d . . . . .
H49A H 0.643623 0.767775 0.622351 0.037 Uiso 1 1 calc R U . . .
H49B H 0.610225 0.806738 0.556358 0.037 Uiso 1 1 calc R U . . .
H49C H 0.730152 0.765167 0.570496 0.037 Uiso 1 1 calc R U . . .
C50 C 0.5689(3) 0.6472(3) 0.58623(16) 0.0265(8) Uani 1 1 d . . . . .
H50A H 0.572110 0.578992 0.583355 0.040 Uiso 1 1 calc R U . . .
H50B H 0.525711 0.699937 0.555908 0.040 Uiso 1 1 calc R U . . .
H50C H 0.538461 0.663647 0.624562 0.040 Uiso 1 1 calc R U . . .
C51 C 0.7290(3) 0.3860(3) 0.64495(16) 0.0232(8) Uani 1 1 d . . . . .
C52 C 0.6275(3) 0.4142(3) 0.68326(18) 0.0307(9) Uani 1 1 d . . . . .
H52A H 0.642857 0.410620 0.723172 0.046 Uiso 1 1 calc R U . . .
H52B H 0.595553 0.365199 0.683049 0.046 Uiso 1 1 calc R U . . .
H52C H 0.579257 0.484681 0.668004 0.046 Uiso 1 1 calc R U . . .
C53 C 0.7979(3) 0.2735(3) 0.66930(18) 0.0302(9) Uani 1 1 d . . . . .
H53A H 0.863910 0.252017 0.646044 0.045 Uiso 1 1 calc R U . . .
H53B H 0.762043 0.228486 0.667677 0.045 Uiso 1 1 calc R U . . .
H53C H 0.811802 0.268087 0.709761 0.045 Uiso 1 1 calc R U . . .
C54 C 0.7094(3) 0.3852(3) 0.58209(17) 0.0313(9) Uani 1 1 d . . . . .
H54A H 0.664722 0.455384 0.563930 0.047 Uiso 1 1 calc R U . . .
H54B H 0.674895 0.337943 0.582979 0.047 Uiso 1 1 calc R U . . .
H54C H 0.776025 0.361848 0.559543 0.047 Uiso 1 1 calc R U . . .
C55 C 0.8661(3) 0.5097(3) 0.85378(14) 0.0206(7) Uani 1 1 d . . . . .
C56 C 0.9100(3) 0.4122(3) 0.83659(15) 0.0213(8) Uani 1 1 d . . . . .
H56 H 0.979324 0.381943 0.820952 0.026 Uiso 1 1 calc R U . . .
C57 C 0.8361(3) 0.3644(3) 0.84579(15) 0.0224(8) Uani 1 1 d . . . . .
C58 C 0.7406(3) 0.4390(3) 0.86672(15) 0.0221(8) Uani 1 1 d . . . . .
C59 C 0.7614(3) 0.5272(3) 0.87009(14) 0.0210(8) Uani 1 1 d . . . . .
H59 H 0.711136 0.589040 0.881764 0.025 Uiso 1 1 calc R U . . .
C60 C 0.9280(3) 0.5657(3) 0.86960(15) 0.0227(8) Uani 1 1 d . . . . .
C61 C 0.8609(3) 0.6784(3) 0.87294(16) 0.0282(9) Uani 1 1 d . . . . .
H61A H 0.831203 0.714694 0.835166 0.042 Uiso 1 1 calc R U . . .
H61B H 0.903618 0.711122 0.883018 0.042 Uiso 1 1 calc R U . . .
H61C H 0.804372 0.682279 0.902775 0.042 Uiso 1 1 calc R U . . .
C62 C 1.0216(3) 0.5589(3) 0.82635(17) 0.0334(10) Uani 1 1 d . . . . .
H62A H 1.066797 0.485937 0.825854 0.050 Uiso 1 1 calc R U . . .
H62B H 1.060920 0.593417 0.838240 0.050 Uiso 1 1 calc R U . . .
H62C H 0.996609 0.593118 0.787354 0.050 Uiso 1 1 calc R U . . .
C63 C 0.9703(3) 0.5093(3) 0.92962(17) 0.0383(10) Uani 1 1 d . . . . .
H63A H 0.911968 0.513408 0.958201 0.058 Uiso 1 1 calc R U . . .
H63B H 1.011776 0.542066 0.941072 0.058 Uiso 1 1 calc R U . . .
H63C H 1.014175 0.436396 0.927946 0.058 Uiso 1 1 calc R U . . .
C64 C 0.8797(3) 0.2458(3) 0.84936(16) 0.0257(8) Uani 1 1 d . . . . .
C65 C 0.9217(3) 0.1969(3) 0.91089(17) 0.0347(10) Uani 1 1 d . . . . .
H65A H 0.952726 0.121167 0.914849 0.052 Uiso 1 1 calc R U . . .
H65B H 0.864238 0.217325 0.940209 0.052 Uiso 1 1 calc R U . . .
H65C H 0.974703 0.221267 0.916546 0.052 Uiso 1 1 calc R U . . .
C66 C 0.9733(3) 0.2084(3) 0.80636(17) 0.0305(9) Uani 1 1 d . . . . .
H66A H 1.029706 0.224674 0.815834 0.046 Uiso 1 1 calc R U . . .
H66B H 0.952585 0.243263 0.766740 0.046 Uiso 1 1 calc R U . . .
H66C H 0.997476 0.133221 0.809013 0.046 Uiso 1 1 calc R U . . .
C67 C 0.8036(3) 0.2014(3) 0.83910(18) 0.0334(9) Uani 1 1 d . . . . .
H67A H 0.841131 0.127339 0.837721 0.050 Uiso 1 1 calc R U . . .
H67B H 0.770862 0.237759 0.802106 0.050 Uiso 1 1 calc R U . . .
H67C H 0.749757 0.210396 0.870868 0.050 Uiso 1 1 calc R U . . .
C68 C 0.6368(3) 0.4301(3) 0.89295(16) 0.0251(8) Uani 1 1 d . . . . .
C69 C 0.5611(3) 0.5321(3) 0.91292(17) 0.0300(9) Uani 1 1 d . . . . .
H69A H 0.542646 0.588325 0.879142 0.045 Uiso 1 1 calc R U . . .
H69B H 0.594754 0.548847 0.940747 0.045 Uiso 1 1 calc R U . . .
H69C H 0.497859 0.523721 0.931556 0.045 Uiso 1 1 calc R U . . .
C70 C 0.6566(3) 0.3473(3) 0.94890(17) 0.0366(10) Uani 1 1 d . . . . .
H70A H 0.589771 0.349635 0.968259 0.055 Uiso 1 1 calc R U . . .
H70B H 0.695673 0.361187 0.975088 0.055 Uiso 1 1 calc R U . . .
H70C H 0.696947 0.278450 0.938863 0.055 Uiso 1 1 calc R U . . .
C71 C 0.5777(3) 0.4074(3) 0.85112(17) 0.0306(9) Uani 1 1 d . . . . .
H71A H 0.518690 0.393705 0.872402 0.046 Uiso 1 1 calc R U . . .
H71B H 0.624738 0.346578 0.834437 0.046 Uiso 1 1 calc R U . . .
H71C H 0.551917 0.467458 0.819829 0.046 Uiso 1 1 calc R U . . .
C79 C 0.3455(15) 0.4768(14) 0.7012(5) 0.065(2) Uani 0.281(6) 1 d G U P B 2
C80 C 0.3799(13) 0.3852(10) 0.6794(6) 0.064(2) Uani 0.281(6) 1 d G U P B 2
H80 H 0.387582 0.321931 0.705012 0.077 Uiso 0.281(6) 1 calc R U P B 2
C81 C 0.4030(12) 0.3862(11) 0.6201(7) 0.069(3) Uani 0.281(6) 1 d G U P B 2
H81 H 0.426441 0.323626 0.605198 0.083 Uiso 0.281(6) 1 calc R U P B 2
C82 C 0.3917(15) 0.4788(14) 0.5826(5) 0.071(3) Uani 0.281(6) 1 d G U P B 2
H82 H 0.407456 0.479487 0.542089 0.085 Uiso 0.281(6) 1 calc R U P B 2
C83 C 0.3573(14) 0.5704(11) 0.6044(7) 0.072(2) Uani 0.281(6) 1 d G U P B 2
H83 H 0.349612 0.633655 0.578794 0.087 Uiso 0.281(6) 1 calc R U P B 2
C84 C 0.3342(14) 0.5694(10) 0.6637(8) 0.067(2) Uani 0.281(6) 1 d G U P B 2
H84 H 0.310753 0.631963 0.678608 0.080 Uiso 0.281(6) 1 calc R U P B 2
C85 C 0.3231(16) 0.503(2) 0.7554(10) 0.076(4) Uani 0.281(6) 1 d . U P B 2
H85A H 0.348713 0.555963 0.756851 0.114 Uiso 0.281(6) 1 calc R U P B 2
H85B H 0.357099 0.441008 0.784419 0.114 Uiso 0.281(6) 1 calc R U P B 2
H85C H 0.247541 0.529461 0.763695 0.114 Uiso 0.281(6) 1 calc R U P B 2
C86 C 0.3553(6) 0.4563(5) 0.69716(19) 0.0657(16) Uani 0.719(6) 1 d G U P B 1
C87 C 0.3843(5) 0.4009(3) 0.6517(3) 0.0687(16) Uani 0.719(6) 1 d G U P B 1
H87 H 0.402612 0.328130 0.659672 0.082 Uiso 0.719(6) 1 calc R U P B 1
C88 C 0.3865(5) 0.4520(5) 0.5946(2) 0.0778(18) Uani 0.719(6) 1 d G U P B 1
H88 H 0.406327 0.414174 0.563559 0.093 Uiso 0.719(6) 1 calc R U P B 1
C89 C 0.3597(5) 0.5586(5) 0.58297(18) 0.0696(18) Uani 0.719(6) 1 d G U P B 1
H89 H 0.361207 0.593489 0.543954 0.083 Uiso 0.719(6) 1 calc R U P B 1
C90 C 0.3307(5) 0.6140(3) 0.6284(3) 0.0661(17) Uani 0.719(6) 1 d G U P B 1
H90 H 0.312371 0.686762 0.620463 0.079 Uiso 0.719(6) 1 calc R U P B 1
C91 C 0.3285(5) 0.5629(4) 0.6855(2) 0.0627(16) Uani 0.719(6) 1 d G U P B 1
H91 H 0.308656 0.600720 0.716577 0.075 Uiso 0.719(6) 1 calc R U P B 1
C92 C 0.3506(6) 0.4074(8) 0.7587(4) 0.080(2) Uani 0.719(6) 1 d . U P B 1
H92A H 0.401807 0.414732 0.779709 0.120 Uiso 0.719(6) 1 calc R U P B 1
H92B H 0.366244 0.333647 0.761129 0.120 Uiso 0.719(6) 1 calc R U P B 1
H92C H 0.280579 0.441347 0.776041 0.120 Uiso 0.719(6) 1 calc R U P B 1
C93 C 0.2176(3) 0.6272(2) 0.91271(15) 0.0545(13) Uani 1 1 d G . . . .
C94 C 0.2656(2) 0.6615(3) 0.86200(15) 0.0662(17) Uani 1 1 d G . . . .
H94 H 0.325317 0.613641 0.844584 0.079 Uiso 1 1 calc R U . . .
C95 C 0.2264(3) 0.7659(4) 0.83676(13) 0.0686(17) Uani 1 1 d G . . . .
H95 H 0.259242 0.789413 0.802100 0.082 Uiso 1 1 calc R U . . .
C96 C 0.1391(3) 0.8360(2) 0.86224(19) 0.0770(19) Uani 1 1 d G . . . .
H96 H 0.112234 0.907376 0.844993 0.092 Uiso 1 1 calc R U . . .
C97 C 0.0910(3) 0.8017(3) 0.91296(19) 0.085(2) Uani 1 1 d G . . . .
H97 H 0.031301 0.849570 0.930370 0.101 Uiso 1 1 calc R U . . .
C98 C 0.1302(3) 0.6973(3) 0.93819(13) 0.0640(16) Uani 1 1 d G . . . .
H98 H 0.097374 0.673798 0.972854 0.077 Uiso 1 1 calc R U . . .
C99 C 0.2590(5) 0.5145(5) 0.9388(3) 0.0812(19) Uani 1 1 d . . . . .
H99A H 0.244163 0.506287 0.980992 0.122 Uiso 1 1 calc R U . . .
H99B H 0.334502 0.483563 0.930483 0.122 Uiso 1 1 calc R U . . .
H99C H 0.225531 0.479591 0.922032 0.122 Uiso 1 1 calc R U . . .
C100 C 1.1825(2) 0.1038(2) 0.96209(14) 0.0545(13) Uani 1 1 d G . . . .
C105 C 1.2050(2) 0.1124(2) 0.90240(14) 0.0537(13) Uani 1 1 d G . . . .
H105 H 1.199778 0.064397 0.882176 0.064 Uiso 1 1 calc R U . . .
C104 C 1.2350(3) 0.1913(3) 0.87231(10) 0.0607(15) Uani 1 1 d G . . . .
H104 H 1.250308 0.197195 0.831510 0.073 Uiso 1 1 calc R U . . .
C103 C 1.2425(3) 0.2616(2) 0.90190(15) 0.0670(16) Uani 1 1 d G . . . .
H103 H 1.263057 0.315520 0.881328 0.080 Uiso 1 1 calc R U . . .
C102 C 1.2201(3) 0.2530(3) 0.96159(15) 0.0683(16) Uani 1 1 d G . . . .
H102 H 1.225276 0.301049 0.981813 0.082 Uiso 1 1 calc R U . . .
C101 C 1.1901(3) 0.1741(3) 0.99168(10) 0.0580(14) Uani 1 1 d G . . . .
H101 H 1.174746 0.168252 1.032480 0.070 Uiso 1 1 calc R U . . .
C106 C 1.1523(4) 0.0160(5) 0.9952(3) 0.0762(18) Uani 1 1 d . . . . .
H10D H 1.077813 0.043798 1.006768 0.114 Uiso 1 1 calc R U . . .
H10E H 1.192799 -0.017165 1.030053 0.114 Uiso 1 1 calc R U . . .
H10F H 1.166837 -0.035209 0.970309 0.114 Uiso 1 1 calc R U . . .

loop_
_atom_site_aniso_label
_atom_site_aniso_U_11
_atom_site_aniso_U_22
_atom_site_aniso_U_33
_atom_site_aniso_U_23
_atom_site_aniso_U_13
_atom_site_aniso_U_12
U1 0.01965(7) 0.01527(7) 0.01746(7) -0.00484(5) 0.00250(5) -0.00702(5)
U2 0.01832(7) 0.01736(7) 0.01534(6) -0.00136(5) 0.00070(5) -0.00876(5)
U3 0.01611(7) 0.01367(7) 0.01567(6) -0.00161(5) -0.00092(5) -0.00618(5)
I1 0.01928(12) 0.02159(12) 0.03027(13) -0.00603(10) -0.00089(10) -0.00896(10)
N1 0.0249(16) 0.0139(15) 0.0193(15) 0.0002(12) -0.0014(12) -0.0027(13)
N2 0.0186(15) 0.0177(15) 0.0141(14) -0.0031(11) -0.0043(11) -0.0072(12)
C1 0.0185(18) 0.0204(19) 0.0210(18) -0.0065(14) -0.0017(14) -0.0022(15)
C2 0.0197(18) 0.0142(17) 0.0214(18) -0.0048(14) 0.0020(14) -0.0042(14)
C3 0.0213(18) 0.0185(18) 0.0186(18) -0.0078(14) -0.0007(14) -0.0062(15)
C4 0.0193(18) 0.0202(18) 0.0208(18) -0.0100(14) 0.0033(14) -0.0061(15)
C5 0.0174(17) 0.0228(19) 0.0198(18) -0.0074(14) 0.0052(14) -0.0078(15)
C6 0.0227(19) 0.0252(19) 0.0223(18) -0.0026(15) -0.0061(14) -0.0060(15)
C7 0.043(10) 0.037(7) 0.054(14) -0.012(6) -0.015(9) -0.002(6)
C8 0.026(3) 0.062(4) 0.039(3) -0.001(3) -0.009(2) -0.010(3)
C9 0.028(10) 0.040(9) 0.038(12) -0.001(8) -0.021(8) -0.010(8)
C10 0.071(4) 0.038(3) 0.048(4) -0.014(3) -0.036(3) -0.002(3)
C11 0.027(9) 0.063(13) 0.028(7) -0.012(8) -0.013(6) -0.010(8)
C12 0.054(4) 0.061(4) 0.036(3) 0.012(3) -0.019(3) -0.034(3)
C13 0.029(2) 0.024(2) 0.025(2) -0.0092(15) -0.0017(16) -0.0126(17)
C14 0.048(3) 0.043(3) 0.043(3) -0.010(2) -0.002(2) -0.033(2)
C15 0.032(2) 0.042(3) 0.066(3) -0.006(2) -0.014(2) -0.017(2)
C16 0.050(3) 0.036(3) 0.044(3) -0.021(2) 0.000(2) -0.020(2)
C17 0.035(2) 0.029(2) 0.0206(19) -0.0042(16) -0.0013(16) -0.0146(18)
C18 0.058(3) 0.047(3) 0.021(2) -0.0082(19) 0.002(2) -0.023(2)
C19 0.045(3) 0.032(2) 0.042(3) -0.003(2) -0.006(2) -0.011(2)
C20 0.044(3) 0.037(2) 0.026(2) 0.0030(18) 0.0023(18) -0.021(2)
C21 0.0205(18) 0.0217(19) 0.0172(18) -0.0008(14) 0.0000(14) -0.0138(15)
C22 0.0229(19) 0.0163(18) 0.0250(19) -0.0043(14) 0.0005(15) -0.0103(15)
C23 0.0235(19) 0.0202(19) 0.0231(19) 0.0022(14) -0.0026(15) -0.0138(16)
C24 0.0217(18) 0.0230(19) 0.0186(18) 0.0001(14) 0.0016(14) -0.0156(15)
C25 0.0173(17) 0.0210(19) 0.0212(18) -0.0018(14) 0.0017(14) -0.0113(15)
C26 0.027(2) 0.026(2) 0.0230(19) -0.0045(15) -0.0039(15) -0.0154(17)
C27 0.034(3) 0.088(4) 0.049(3) -0.032(3) -0.021(2) -0.003(3)
C28 0.070(3) 0.064(3) 0.026(2) 0.010(2) -0.013(2) -0.046(3)
C29 0.083(4) 0.032(3) 0.043(3) -0.001(2) -0.029(3) -0.028(3)
C30 0.031(2) 0.0189(19) 0.029(2) 0.0034(15) -0.0072(16) -0.0128(17)
C31 0.030(2) 0.022(2) 0.053(3) -0.0056(19) -0.013(2) -0.0052(18)
C32 0.027(2) 0.025(2) 0.037(2) 0.0025(17) -0.0114(17) -0.0098(17)
C33 0.043(3) 0.031(2) 0.043(3) 0.0153(19) -0.015(2) -0.018(2)
C34 0.028(2) 0.028(2) 0.0176(18) -0.0019(15) 0.0018(15) -0.0172(17)
C35 0.039(2) 0.042(2) 0.021(2) -0.0053(17) -0.0052(17) -0.021(2)
C36 0.039(2) 0.032(2) 0.0197(19) -0.0109(16) 0.0048(17) -0.0137(19)
C37 0.045(3) 0.040(3) 0.025(2) -0.0062(18) 0.0104(18) -0.026(2)
C38 0.0163(17) 0.0245(19) 0.0195(18) -0.0082(14) 0.0030(14) -0.0064(15)
C39 0.0207(18) 0.0135(17) 0.0185(17) -0.0035(13) -0.0006(14) -0.0076(14)
C40 0.0187(17) 0.0228(19) 0.0152(17) -0.0044(14) 0.0030(13) -0.0105(15)
C41 0.0179(17) 0.0188(18) 0.0190(18) -0.0048(14) 0.0010(14) -0.0080(14)
C42 0.0192(18) 0.0136(17) 0.0245(19) -0.0032(14) -0.0004(14) -0.0057(14)
C43 0.0169(18) 0.0234(19) 0.0238(19) -0.0073(15) 0.0003(14) -0.0083(15)
C44 0.0189(19) 0.029(2) 0.039(2) -0.0028(17) -0.0020(16) -0.0081(17)
C45 0.0234(19) 0.031(2) 0.032(2) -0.0034(17) -0.0019(16) -0.0164(17)
C46 0.025(2) 0.047(3) 0.034(2) -0.020(2) 0.0102(18) -0.0139(19)
C47 0.0235(18) 0.0190(18) 0.0161(17) -0.0032(14) -0.0027(14) -0.0097(15)
C48 0.037(2) 0.031(2) 0.0197(19) -0.0044(16) -0.0031(16) -0.0155(18)
C49 0.026(2) 0.023(2) 0.024(2) -0.0032(15) -0.0063(15) -0.0080(16)
C50 0.0228(19) 0.027(2) 0.029(2) -0.0008(16) -0.0092(16) -0.0088(16)
C51 0.0242(19) 0.0210(19) 0.029(2) -0.0053(15) -0.0014(16) -0.0132(16)
C52 0.026(2) 0.030(2) 0.041(2) -0.0083(18) 0.0042(18) -0.0159(18)
C53 0.034(2) 0.020(2) 0.040(2) -0.0037(17) -0.0048(18) -0.0138(17)
C54 0.042(2) 0.024(2) 0.035(2) -0.0094(17) -0.0062(18) -0.0173(19)
C55 0.0235(19) 0.0212(19) 0.0172(17) 0.0014(14) -0.0046(14) -0.0102(15)
C56 0.0227(19) 0.0214(19) 0.0198(18) 0.0007(14) -0.0047(14) -0.0098(15)
C57 0.0245(19) 0.0203(19) 0.0217(19) 0.0030(14) -0.0045(15) -0.0104(16)
C58 0.0248(19) 0.0225(19) 0.0186(18) 0.0025(14) -0.0038(15) -0.0112(16)
C59 0.0246(19) 0.0206(19) 0.0162(17) -0.0006(14) -0.0033(14) -0.0082(15)
C60 0.0221(19) 0.025(2) 0.0215(19) -0.0020(15) -0.0034(15) -0.0100(16)
C61 0.032(2) 0.033(2) 0.028(2) -0.0114(17) -0.0037(17) -0.0171(18)
C62 0.035(2) 0.042(3) 0.035(2) -0.0116(19) 0.0034(18) -0.027(2)
C63 0.045(3) 0.046(3) 0.033(2) 0.0030(19) -0.018(2) -0.026(2)
C64 0.031(2) 0.0165(19) 0.030(2) 0.0010(15) -0.0072(16) -0.0103(16)
C65 0.042(2) 0.025(2) 0.033(2) 0.0066(17) -0.0101(19) -0.0117(19)
C66 0.031(2) 0.0144(19) 0.041(2) -0.0009(16) -0.0048(18) -0.0045(16)
C67 0.036(2) 0.021(2) 0.046(3) -0.0029(18) -0.0035(19) -0.0156(18)
C68 0.0243(19) 0.028(2) 0.025(2) -0.0004(16) -0.0004(15) -0.0147(17)
C69 0.026(2) 0.034(2) 0.030(2) -0.0034(17) 0.0057(17) -0.0161(18)
C70 0.039(2) 0.033(2) 0.033(2) 0.0027(18) 0.0044(19) -0.016(2)
C71 0.029(2) 0.030(2) 0.035(2) -0.0010(17) 0.0019(17) -0.0173(18)
C79 0.038(4) 0.084(4) 0.087(4) -0.016(3) -0.017(3) -0.031(3)
C80 0.036(4) 0.084(4) 0.087(4) -0.018(3) -0.015(4) -0.034(3)
C81 0.047(5) 0.089(4) 0.086(4) -0.016(3) -0.016(4) -0.037(4)
C82 0.051(4) 0.091(4) 0.088(4) -0.016(3) -0.017(4) -0.040(4)
C83 0.050(4) 0.091(4) 0.090(4) -0.016(3) -0.016(3) -0.038(3)
C84 0.039(4) 0.086(4) 0.089(4) -0.015(3) -0.018(3) -0.033(3)
C85 0.048(7) 0.097(7) 0.090(4) -0.023(4) -0.018(4) -0.027(6)
C86 0.038(3) 0.083(3) 0.087(3) -0.010(2) -0.020(2) -0.031(3)
C87 0.043(3) 0.085(3) 0.091(3) -0.015(3) -0.020(3) -0.033(3)
C88 0.059(3) 0.097(4) 0.095(3) -0.018(3) -0.021(3) -0.042(3)
C89 0.049(3) 0.094(3) 0.080(3) -0.016(3) -0.011(3) -0.040(3)
C90 0.042(3) 0.088(4) 0.078(3) -0.013(3) -0.006(3) -0.035(3)
C91 0.035(3) 0.080(3) 0.081(3) -0.010(2) -0.011(3) -0.030(2)
C92 0.054(4) 0.097(5) 0.090(4) 0.007(3) -0.026(3) -0.035(4)
C93 0.049(3) 0.076(4) 0.056(3) -0.016(3) -0.010(3) -0.037(3)
C94 0.057(3) 0.116(5) 0.050(3) -0.021(3) 0.001(3) -0.056(4)
C95 0.067(4) 0.106(5) 0.052(3) -0.001(3) -0.020(3) -0.054(4)
C96 0.085(5) 0.077(5) 0.085(5) 0.001(4) -0.042(4) -0.044(4)
C97 0.070(4) 0.086(5) 0.102(6) -0.044(4) 0.000(4) -0.024(4)
C98 0.058(3) 0.092(5) 0.058(4) -0.028(3) 0.009(3) -0.041(3)
C99 0.069(4) 0.086(5) 0.101(5) -0.019(4) -0.002(4) -0.043(4)
C100 0.033(3) 0.057(3) 0.055(3) -0.005(3) -0.003(2) -0.002(2)
C105 0.046(3) 0.063(4) 0.045(3) -0.015(3) 0.001(2) -0.013(3)
C104 0.049(3) 0.072(4) 0.048(3) -0.016(3) -0.004(2) -0.008(3)
C103 0.066(4) 0.056(4) 0.071(4) -0.007(3) -0.001(3) -0.019(3)
C102 0.071(4) 0.067(4) 0.057(4) -0.020(3) -0.009(3) -0.011(3)
C101 0.060(3) 0.062(4) 0.039(3) -0.013(3) -0.006(2) -0.008(3)
C106 0.065(4) 0.074(4) 0.075(4) -0.007(3) 0.013(3) -0.022(3)

loop_
_atom_type_symbol
_atom_type_description
_atom_type_scat_dispersion_real
_atom_type_scat_dispersion_imag
_atom_type_scat_source
C C 0.0033 0.0016 'International Tables Vol C Tables 4.2.6.8 and 6.1.1.4'
H H 0.0000 0.0000 'International Tables Vol C Tables 4.2.6.8 and 6.1.1.4'
I I -0.4742 1.8119 'International Tables Vol C Tables 4.2.6.8 and 6.1.1.4'
N N 0.0061 0.0033 'International Tables Vol C Tables 4.2.6.8 and 6.1.1.4'
U U -9.6767 9.6646 'International Tables Vol C Tables 4.2.6.8 and 6.1.1.4'

loop_
_geom_angle_atom_site_label_1
_geom_angle_atom_site_label_2
_geom_angle_atom_site_label_3
_geom_angle
_geom_angle_site_symmetry_1
_geom_angle_site_symmetry_3
_geom_angle_publ_flag
U2 U1 U3 64.474(4) . . ?
I1 U1 U2 101.538(6) . . ?
I1 U1 U3 52.994(5) . . ?
N1 U1 U2 35.36(8) . . ?
N1 U1 U3 96.01(8) . . ?
N1 U1 I1 112.05(8) . . ?
N1 U1 N2 75.61(10) . . ?
N1 U1 C1 91.86(10) . . ?
N1 U1 C2 81.04(11) . . ?
N1 U1 C3 101.52(11) . . ?
N1 U1 C4 129.28(11) . . ?
N1 U1 C5 120.67(11) . . ?
N2 U1 U2 40.41(7) . . ?
N2 U1 U3 29.53(7) . . ?
N2 U1 I1 81.06(7) . . ?
N2 U1 C1 164.01(10) . . ?
N2 U1 C2 151.38(10) . . ?
N2 U1 C3 142.14(10) . . ?
N2 U1 C4 146.92(10) . . ?
N2 U1 C5 161.32(10) . . ?
C1 U1 U2 127.03(7) . . ?
C1 U1 U3 147.50(7) . . ?
C1 U1 I1 94.89(7) . . ?
C2 U1 U2 113.91(7) . . ?
C2 U1 U3 174.38(7) . . ?
C2 U1 I1 123.65(7) . . ?
C2 U1 C1 28.76(10) . . ?
C2 U1 C4 48.82(10) . . ?
C2 U1 C5 47.17(10) . . ?
C3 U1 U2 125.07(7) . . ?
C3 U1 U3 155.46(7) . . ?
C3 U1 I1 131.89(7) . . ?
C3 U1 C1 49.37(10) . . ?
C3 U1 C2 30.03(10) . . ?
C3 U1 C4 30.40(10) . . ?
C3 U1 C5 48.89(10) . . ?
C4 U1 U2 154.99(7) . . ?
C4 U1 U3 134.61(7) . . ?
C4 U1 I1 103.42(7) . . ?
C4 U1 C1 49.05(10) . . ?
C4 U1 C5 29.57(10) . . ?
C5 U1 U2 155.73(7) . . ?
C5 U1 U3 132.52(7) . . ?
C5 U1 I1 83.88(7) . . ?
C5 U1 C1 28.81(10) . . ?
U1 U2 U3 65.522(4) . . ?
N1 U2 U1 35.22(8) . . ?
N1 U2 U3 96.90(8) . . ?
N1 U2 N2 76.64(10) . . ?
N1 U2 C21 108.50(11) . . ?
N1 U2 C22 82.02(11) . . ?
N1 U2 C23 85.24(10) . . ?
N1 U2 C24 113.17(10) . . ?
N1 U2 C25 128.97(10) . . ?
N2 U2 U1 41.59(7) . . ?
N2 U2 U3 29.59(7) . . ?
N2 U2 C21 129.25(10) . . ?
N2 U2 C22 136.64(10) . . ?
N2 U2 C23 159.94(10) . . ?
N2 U2 C24 170.16(10) . . ?
N2 U2 C25 144.16(10) . . ?
C21 U2 U1 123.61(7) . . ?
C21 U2 U3 140.29(7) . . ?
C21 U2 C23 49.20(10) . . ?
C21 U2 C24 48.49(10) . . ?
C21 U2 C25 29.34(10) . . ?
C22 U2 U1 107.80(7) . . ?
C22 U2 U3 163.81(7) . . ?
C22 U2 C21 30.18(10) . . ?
C22 U2 C23 29.33(10) . . ?
C22 U2 C24 47.92(10) . . ?
C22 U2 C25 47.79(10) . . ?
C23 U2 U1 119.42(7) . . ?
C23 U2 U3 166.84(7) . . ?
C23 U2 C24 28.98(10) . . ?
C24 U2 U1 148.12(7) . . ?
C24 U2 U3 143.62(7) . . ?
C25 U2 U1 152.76(7) . . ?
C25 U2 U3 133.72(7) . . ?
C25 U2 C23 47.38(10) . . ?
C25 U2 C24 28.27(9) . . ?
N2 U3 I1 77.45(7) . . ?
N2 U3 C38 97.97(10) . . ?
N2 U3 C39 80.37(9) . . ?
N2 U3 C40 93.50(9) . . ?
N2 U3 C41 121.24(9) . . ?
N2 U3 C42 125.30(9) . . ?
N2 U3 C55 88.01(10) . . ?
N2 U3 C56 113.88(10) . . ?
N2 U3 C57 134.42(10) . . ?
N2 U3 C58 117.98(10) . . ?
N2 U3 C59 91.07(10) . . ?
C38 U3 I1 131.90(7) . . ?
C38 U3 C39 28.42(9) . . ?
C38 U3 C40 47.09(9) . . ?
C38 U3 C41 47.27(9) . . ?
C38 U3 C57 106.13(10) . . ?
C38 U3 C58 133.80(10) . . ?
C39 U3 I1 105.95(6) . . ?
C39 U3 C40 27.92(9) . . ?
C39 U3 C41 45.91(9) . . ?
C39 U3 C57 133.61(9) . . ?
C39 U3 C58 160.30(10) . . ?
C40 U3 I1 85.05(6) . . ?
C40 U3 C57 131.10(10) . . ?
C41 U3 I1 93.98(6) . . ?
C41 U3 C40 27.87(9) . . ?
C41 U3 C57 103.31(10) . . ?
C41 U3 C58 119.26(9) . . ?
C42 U3 I1 122.30(7) . . ?
C42 U3 C38 28.94(9) . . ?
C42 U3 C39 46.34(9) . . ?
C42 U3 C40 46.51(10) . . ?
C42 U3 C41 28.44(9) . . ?
C42 U3 C56 90.35(10) . . ?
C42 U3 C57 89.35(10) . . ?
C42 U3 C58 114.06(10) . . ?
C55 U3 I1 115.94(7) . . ?
C55 U3 C38 111.65(10) . . ?
C55 U3 C39 132.74(9) . . ?
C55 U3 C40 158.69(9) . . ?
C55 U3 C41 142.90(10) . . ?
C55 U3 C42 116.88(10) . . ?
C55 U3 C56 28.89(10) . . ?
C55 U3 C57 47.33(10) . . ?
C55 U3 C58 47.50(9) . . ?
C55 U3 C59 29.05(9) . . ?
C56 U3 I1 131.76(7) . . ?
C56 U3 C38 94.33(10) . . ?
C56 U3 C39 121.94(10) . . ?
C56 U3 C40 136.67(10) . . ?
C56 U3 C41 114.28(10) . . ?
C56 U3 C57 28.17(9) . . ?
C56 U3 C58 46.25(10) . . ?
C57 U3 I1 110.65(7) . . ?
C58 U3 I1 86.21(7) . . ?
C58 U3 C40 144.47(9) . . ?
C58 U3 C57 27.69(9) . . ?
C59 U3 I1 88.52(7) . . ?
C59 U3 C38 139.57(10) . . ?
C59 U3 C39 160.95(9) . . ?
C59 U3 C40 171.12(9) . . ?
C59 U3 C41 147.38(9) . . ?
C59 U3 C42 134.60(10) . . ?
C59 U3 C56 46.71(10) . . ?
C59 U3 C57 46.34(10) . . ?
C59 U3 C58 28.40(9) . . ?
U1 I1 U3 76.812(6) . . ?
U1 N1 U2 109.43(13) . . ?
U1 N2 U3 121.82(11) . . ?
U2 N2 U1 98.00(11) . . ?
U2 N2 U3 122.43(12) . . ?
C2 C1 U1 72.68(19) . . ?
C2 C1 C5 105.8(3) . . ?
C2 C1 C6 127.1(3) . . ?
C5 C1 U1 74.63(19) . . ?
C5 C1 C6 127.0(3) . . ?
C6 C1 U1 121.8(2) . . ?
U1 C2 H2 114.9 . . ?
C1 C2 U1 78.6(2) . . ?
C1 C2 H2 124.2 . . ?
C1 C2 C3 111.6(3) . . ?
C3 C2 U1 74.04(19) . . ?
C3 C2 H2 124.2 . . ?
C2 C3 U1 75.93(19) . . ?
C2 C3 C4 105.9(3) . . ?
C2 C3 C13 120.0(3) . . ?
C4 C3 U1 76.77(19) . . ?
C4 C3 C13 133.9(3) . . ?
C13 C3 U1 116.6(2) . . ?
C3 C4 U1 72.83(18) . . ?
C3 C4 C17 133.3(3) . . ?
C5 C4 U1 76.07(18) . . ?
C5 C4 C3 105.8(3) . . ?
C5 C4 C17 120.8(3) . . ?
C17 C4 U1 114.9(2) . . ?
U1 C5 H5 116.3 . . ?
C1 C5 U1 76.56(19) . . ?
C1 C5 C4 111.0(3) . . ?
C1 C5 H5 124.5 . . ?
C4 C5 U1 74.36(18) . . ?
C4 C5 H5 124.5 . . ?
C1 C6 C9 109.7(8) . . ?
C1 C6 C12 109.9(3) . . ?
C7 C6 C1 108.8(11) . . ?
C7 C6 C9 109.4(15) . . ?
C7 C6 C11 114.9(16) . . ?
C8 C6 C1 108.0(3) . . ?
C8 C6 C12 107.3(4) . . ?
C10 C6 C1 112.8(3) . . ?
C10 C6 C8 109.8(4) . . ?
C10 C6 C12 108.9(4) . . ?
C11 C6 C1 109.4(9) . . ?
C11 C6 C9 104.6(14) . . ?
C6 C7 H7A 109.5 . . ?
C6 C7 H7B 109.5 . . ?
C6 C7 H7C 109.5 . . ?
H7A C7 H7B 109.5 . . ?
H7A C7 H7C 109.5 . . ?
H7B C7 H7C 109.5 . . ?
C6 C8 H8A 109.5 . . ?
C6 C8 H8B 109.5 . . ?
C6 C8 H8C 109.5 . . ?
H8A C8 H8B 109.5 . . ?
H8A C8 H8C 109.5 . . ?
H8B C8 H8C 109.5 . . ?
C6 C9 H9A 109.5 . . ?
C6 C9 H9B 109.5 . . ?
C6 C9 H9C 109.5 . . ?
H9A C9 H9B 109.5 . . ?
H9A C9 H9C 109.5 . . ?
H9B C9 H9C 109.5 . . ?
C6 C10 H10A 109.5 . . ?
C6 C10 H10B 109.5 . . ?
C6 C10 H10C 109.5 . . ?
H10A C10 H10B 109.5 . . ?
H10A C10 H10C 109.5 . . ?
H10B C10 H10C 109.5 . . ?
C6 C11 H11A 109.5 . . ?
C6 C11 H11B 109.5 . . ?
C6 C11 H11C 109.5 . . ?
H11A C11 H11B 109.5 . . ?
H11A C11 H11C 109.5 . . ?
H11B C11 H11C 109.5 . . ?
C6 C12 H12A 109.5 . . ?
C6 C12 H12B 109.5 . . ?
C6 C12 H12C 109.5 . . ?
H12A C12 H12B 109.5 . . ?
H12A C12 H12C 109.5 . . ?
H12B C12 H12C 109.5 . . ?
C14 C13 C3 109.9(3) . . ?
C14 C13 C16 105.9(3) . . ?
C15 C13 C3 114.5(3) . . ?
C15 C13 C14 106.8(3) . . ?
C15 C13 C16 109.9(3) . . ?
C16 C13 C3 109.6(3) . . ?
C13 C14 H14A 109.5 . . ?
C13 C14 H14B 109.5 . . ?
C13 C14 H14C 109.5 . . ?
H14A C14 H14B 109.5 . . ?
H14A C14 H14C 109.5 . . ?
H14B C14 H14C 109.5 . . ?
C13 C15 H15A 109.5 . . ?
C13 C15 H15B 109.5 . . ?
C13 C15 H15C 109.5 . . ?
H15A C15 H15B 109.5 . . ?
H15A C15 H15C 109.5 . . ?
H15B C15 H15C 109.5 . . ?
C13 C16 H16A 109.5 . . ?
C13 C16 H16B 109.5 . . ?
C13 C16 H16C 109.5 . . ?
H16A C16 H16B 109.5 . . ?
H16A C16 H16C 109.5 . . ?
H16B C16 H16C 109.5 . . ?
C4 C17 C19 109.8(3) . . ?
C18 C17 C4 113.5(3) . . ?
C18 C17 C19 109.3(3) . . ?
C18 C17 C20 107.0(3) . . ?
C20 C17 C4 110.9(3) . . ?
C20 C17 C19 105.9(3) . . ?
C17 C18 H18A 109.5 . . ?
C17 C18 H18B 109.5 . . ?
C17 C18 H18C 109.5 . . ?
H18A C18 H18B 109.5 . . ?
H18A C18 H18C 109.5 . . ?
H18B C18 H18C 109.5 . . ?
C17 C19 H19A 109.5 . . ?
C17 C19 H19B 109.5 . . ?
C17 C19 H19C 109.5 . . ?
H19A C19 H19B 109.5 . . ?
H19A C19 H19C 109.5 . . ?
H19B C19 H19C 109.5 . . ?
C17 C20 H20A 109.5 . . ?
C17 C20 H20B 109.5 . . ?
C17 C20 H20C 109.5 . . ?
H20A C20 H20B 109.5 . . ?
H20A C20 H20C 109.5 . . ?
H20B C20 H20C 109.5 . . ?
C22 C21 U2 74.35(18) . . ?
C22 C21 C26 126.0(3) . . ?
C25 C21 U2 78.88(19) . . ?
C25 C21 C22 105.2(3) . . ?
C25 C21 C26 128.8(3) . . ?
C26 C21 U2 111.6(2) . . ?
U2 C22 H22 110.9 . . ?
C21 C22 U2 75.47(19) . . ?
C21 C22 H22 124.8 . . ?
C21 C22 C23 110.5(3) . . ?
C23 C22 U2 81.06(19) . . ?
C23 C22 H22 124.8 . . ?
C22 C23 U2 69.62(18) . . ?
C22 C23 C24 106.5(3) . . ?
C22 C23 C30 120.4(3) . . ?
C24 C23 U2 77.89(18) . . ?
C24 C23 C30 132.8(3) . . ?
C30 C23 U2 121.7(2) . . ?
C23 C24 U2 73.13(18) . . ?
C23 C24 C34 133.8(3) . . ?
C25 C24 U2 71.75(18) . . ?
C25 C24 C23 106.2(3) . . ?
C25 C24 C34 118.4(3) . . ?
C34 C24 U2 130.6(2) . . ?
U2 C25 H25 115.7 . . ?
C21 C25 U2 71.78(18) . . ?
C21 C25 H25 124.2 . . ?
C24 C25 U2 79.98(18) . . ?
C24 C25 C21 111.6(3) . . ?
C24 C25 H25 124.2 . . ?
C21 C26 C29 110.7(3) . . ?
C27 C26 C21 110.0(3) . . ?
C27 C26 C29 108.5(4) . . ?
C28 C26 C21 109.6(3) . . ?
C28 C26 C27 109.7(4) . . ?
C28 C26 C29 108.3(4) . . ?
C26 C27 H27A 109.5 . . ?
C26 C27 H27B 109.5 . . ?
C26 C27 H27C 109.5 . . ?
H27A C27 H27B 109.5 . . ?
H27A C27 H27C 109.5 . . ?
H27B C27 H27C 109.5 . . ?
C26 C28 H28A 109.5 . . ?
C26 C28 H28B 109.5 . . ?
C26 C28 H28C 109.5 . . ?
H28A C28 H28B 109.5 . . ?
H28A C28 H28C 109.5 . . ?
H28B C28 H28C 109.5 . . ?
C26 C29 H29A 109.5 . . ?
C26 C29 H29B 109.5 . . ?
C26 C29 H29C 109.5 . . ?
H29A C29 H29B 109.5 . . ?
H29A C29 H29C 109.5 . . ?
H29B C29 H29C 109.5 . . ?
C31 C30 C23 109.6(3) . . ?
C32 C30 C23 114.5(3) . . ?
C32 C30 C31 105.0(3) . . ?
C32 C30 C33 110.4(3) . . ?
C33 C30 C23 110.2(3) . . ?
C33 C30 C31 106.7(3) . . ?
C30 C31 H31A 109.5 . . ?
C30 C31 H31B 109.5 . . ?
C30 C31 H31C 109.5 . . ?
H31A C31 H31B 109.5 . . ?
H31A C31 H31C 109.5 . . ?
H31B C31 H31C 109.5 . . ?
C30 C32 H32A 109.5 . . ?
C30 C32 H32B 109.5 . . ?
C30 C32 H32C 109.5 . . ?
H32A C32 H32B 109.5 . . ?
H32A C32 H32C 109.5 . . ?
H32B C32 H32C 109.5 . . ?
C30 C33 H33A 109.5 . . ?
C30 C33 H33B 109.5 . . ?
C30 C33 H33C 109.5 . . ?
H33A C33 H33B 109.5 . . ?
H33A C33 H33C 109.5 . . ?
H33B C33 H33C 109.5 . . ?
C24 C34 C36 110.8(3) . . ?
C24 C34 C37 107.4(3) . . ?
C35 C34 C24 117.5(3) . . ?
C35 C34 C36 105.2(3) . . ?
C35 C34 C37 108.3(3) . . ?
C37 C34 C36 107.1(3) . . ?
C34 C35 H35A 109.5 . . ?
C34 C35 H35B 109.5 . . ?
C34 C35 H35C 109.5 . . ?
H35A C35 H35B 109.5 . . ?
H35A C35 H35C 109.5 . . ?
H35B C35 H35C 109.5 . . ?
C34 C36 H36A 109.5 . . ?
C34 C36 H36B 109.5 . . ?
C34 C36 H36C 109.5 . . ?
H36A C36 H36B 109.5 . . ?
H36A C36 H36C 109.5 . . ?
H36B C36 H36C 109.5 . . ?
C34 C37 H37A 109.5 . . ?
C34 C37 H37B 109.5 . . ?
C34 C37 H37C 109.5 . . ?
H37A C37 H37B 109.5 . . ?
H37A C37 H37C 109.5 . . ?
H37B C37 H37C 109.5 . . ?
C39 C38 U3 77.75(19) . . ?
C39 C38 C42 105.6(3) . . ?
C39 C38 C43 126.8(3) . . ?
C42 C38 U3 74.92(18) . . ?
C42 C38 C43 125.0(3) . . ?
C43 C38 U3 127.1(2) . . ?
U3 C39 H39 113.4 . . ?
C38 C39 U3 73.82(19) . . ?
C38 C39 H39 124.4 . . ?
C38 C39 C40 111.2(3) . . ?
C40 C39 U3 80.14(18) . . ?
C40 C39 H39 124.4 . . ?
C39 C40 U3 71.95(18) . . ?
C39 C40 C41 106.0(3) . . ?
C39 C40 C47 118.6(3) . . ?
C41 C40 U3 74.67(19) . . ?
C41 C40 C47 133.4(3) . . ?
C47 C40 U3 130.2(2) . . ?
C40 C41 U3 77.47(19) . . ?
C40 C41 C51 132.0(3) . . ?
C42 C41 U3 70.56(19) . . ?
C42 C41 C40 107.2(3) . . ?
C42 C41 C51 120.4(3) . . ?
C51 C41 U3 122.4(2) . . ?
U3 C42 H42 110.2 . . ?
C38 C42 U3 76.13(19) . . ?
C38 C42 C41 109.9(3) . . ?
C38 C42 H42 125.0 . . ?
C41 C42 U3 81.00(19) . . ?
C41 C42 H42 125.0 . . ?
C38 C43 C44 112.9(3) . . ?
C38 C43 C45 111.2(3) . . ?
C38 C43 C46 107.8(3) . . ?
C44 C43 C46 108.1(3) . . ?
C45 C43 C44 109.3(3) . . ?
C45 C43 C46 107.4(3) . . ?
C43 C44 H44A 109.5 . . ?
C43 C44 H44B 109.5 . . ?
C43 C44 H44C 109.5 . . ?
H44A C44 H44B 109.5 . . ?
H44A C44 H44C 109.5 . . ?
H44B C44 H44C 109.5 . . ?
C43 C45 H45A 109.5 . . ?
C43 C45 H45B 109.5 . . ?
C43 C45 H45C 109.5 . . ?
H45A C45 H45B 109.5 . . ?
H45A C45 H45C 109.5 . . ?
H45B C45 H45C 109.5 . . ?
C43 C46 H46A 109.5 . . ?
C43 C46 H46B 109.5 . . ?
C43 C46 H46C 109.5 . . ?
H46A C46 H46B 109.5 . . ?
H46A C46 H46C 109.5 . . ?
H46B C46 H46C 109.5 . . ?
C40 C47 C48 106.8(3) . . ?
C49 C47 C40 110.3(3) . . ?
C49 C47 C48 106.9(3) . . ?
C50 C47 C40 117.9(3) . . ?
C50 C47 C48 109.7(3) . . ?
C50 C47 C49 104.9(3) . . ?
C47 C48 H48A 109.5 . . ?
C47 C48 H48B 109.5 . . ?
C47 C48 H48C 109.5 . . ?
H48A C48 H48B 109.5 . . ?
H48A C48 H48C 109.5 . . ?
H48B C48 H48C 109.5 . . ?
C47 C49 H49A 109.5 . . ?
C47 C49 H49B 109.5 . . ?
C47 C49 H49C 109.5 . . ?
H49A C49 H49B 109.5 . . ?
H49A C49 H49C 109.5 . . ?
H49B C49 H49C 109.5 . . ?
C47 C50 H50A 109.5 . . ?
C47 C50 H50B 109.5 . . ?
C47 C50 H50C 109.5 . . ?
H50A C50 H50B 109.5 . . ?
H50A C50 H50C 109.5 . . ?
H50B C50 H50C 109.5 . . ?
C52 C51 C41 111.9(3) . . ?
C52 C51 C54 111.3(3) . . ?
C53 C51 C41 110.4(3) . . ?
C53 C51 C52 106.6(3) . . ?
C53 C51 C54 105.2(3) . . ?
C54 C51 C41 111.2(3) . . ?
C51 C52 H52A 109.5 . . ?
C51 C52 H52B 109.5 . . ?
C51 C52 H52C 109.5 . . ?
H52A C52 H52B 109.5 . . ?
H52A C52 H52C 109.5 . . ?
H52B C52 H52C 109.5 . . ?
C51 C53 H53A 109.5 . . ?
C51 C53 H53B 109.5 . . ?
C51 C53 H53C 109.5 . . ?
H53A C53 H53B 109.5 . . ?
H53A C53 H53C 109.5 . . ?
H53B C53 H53C 109.5 . . ?
C51 C54 H54A 109.5 . . ?
C51 C54 H54B 109.5 . . ?
C51 C54 H54C 109.5 . . ?
H54A C54 H54B 109.5 . . ?
H54A C54 H54C 109.5 . . ?
H54B C54 H54C 109.5 . . ?
C56 C55 U3 77.4(2) . . ?
C56 C55 C60 125.1(3) . . ?
C59 C55 U3 76.13(19) . . ?
C59 C55 C56 105.6(3) . . ?
C59 C55 C60 126.6(3) . . ?
C60 C55 U3 126.5(2) . . ?
U3 C56 H56 110.8 . . ?
C55 C56 U3 73.73(19) . . ?
C55 C56 H56 124.5 . . ?
C55 C56 C57 111.1(3) . . ?
C57 C56 U3 83.0(2) . . ?
C57 C56 H56 124.5 . . ?
C56 C57 U3 68.82(18) . . ?
C56 C57 C58 105.7(3) . . ?
C56 C57 C64 117.4(3) . . ?
C58 C57 U3 74.81(19) . . ?
C58 C57 C64 133.8(3) . . ?
C64 C57 U3 135.0(2) . . ?
C57 C58 U3 77.51(19) . . ?
C57 C58 C68 131.6(3) . . ?
C59 C58 U3 68.90(18) . . ?
C59 C58 C57 106.7(3) . . ?
C59 C58 C68 120.9(3) . . ?
C68 C58 U3 126.2(2) . . ?
U3 C59 H59 110.0 . . ?
C55 C59 U3 74.82(19) . . ?
C55 C59 C58 110.7(3) . . ?
C55 C59 H59 124.6 . . ?
C58 C59 U3 82.7(2) . . ?
C58 C59 H59 124.6 . . ?
C55 C60 C62 111.3(3) . . ?
C55 C60 C63 106.9(3) . . ?
C61 C60 C55 112.3(3) . . ?
C61 C60 C62 109.6(3) . . ?
C61 C60 C63 108.7(3) . . ?
C63 C60 C62 107.8(3) . . ?
C60 C61 H61A 109.5 . . ?
C60 C61 H61B 109.5 . . ?
C60 C61 H61C 109.5 . . ?
H61A C61 H61B 109.5 . . ?
H61A C61 H61C 109.5 . . ?
H61B C61 H61C 109.5 . . ?
C60 C62 H62A 109.5 . . ?
C60 C62 H62B 109.5 . . ?
C60 C62 H62C 109.5 . . ?
H62A C62 H62B 109.5 . . ?
H62A C62 H62C 109.5 . . ?
H62B C62 H62C 109.5 . . ?
C60 C63 H63A 109.5 . . ?
C60 C63 H63B 109.5 . . ?
C60 C63 H63C 109.5 . . ?
H63A C63 H63B 109.5 . . ?
H63A C63 H63C 109.5 . . ?
H63B C63 H63C 109.5 . . ?
C57 C64 C65 106.3(3) . . ?
C66 C64 C57 111.8(3) . . ?
C66 C64 C65 106.2(3) . . ?
C67 C64 C57 116.4(3) . . ?
C67 C64 C65 109.2(3) . . ?
C67 C64 C66 106.5(3) . . ?
C64 C65 H65A 109.5 . . ?
C64 C65 H65B 109.5 . . ?
C64 C65 H65C 109.5 . . ?
H65A C65 H65B 109.5 . . ?
H65A C65 H65C 109.5 . . ?
H65B C65 H65C 109.5 . . ?
C64 C66 H66A 109.5 . . ?
C64 C66 H66B 109.5 . . ?
C64 C66 H66C 109.5 . . ?
H66A C66 H66B 109.5 . . ?
H66A C66 H66C 109.5 . . ?
H66B C66 H66C 109.5 . . ?
C64 C67 H67A 109.5 . . ?
C64 C67 H67B 109.5 . . ?
C64 C67 H67C 109.5 . . ?
H67A C67 H67B 109.5 . . ?
H67A C67 H67C 109.5 . . ?
H67B C67 H67C 109.5 . . ?
C69 C68 C58 110.5(3) . . ?
C69 C68 C70 104.8(3) . . ?
C70 C68 C58 110.1(3) . . ?
C71 C68 C58 114.8(3) . . ?
C71 C68 C69 106.4(3) . . ?
C71 C68 C70 109.7(3) . . ?
C68 C69 H69A 109.5 . . ?
C68 C69 H69B 109.5 . . ?
C68 C69 H69C 109.5 . . ?
H69A C69 H69B 109.5 . . ?
H69A C69 H69C 109.5 . . ?
H69B C69 H69C 109.5 . . ?
C68 C70 H70A 109.5 . . ?
C68 C70 H70B 109.5 . . ?
C68 C70 H70C 109.5 . . ?
H70A C70 H70B 109.5 . . ?
H70A C70 H70C 109.5 . . ?
H70B C70 H70C 109.5 . . ?
C68 C71 H71A 109.5 . . ?
C68 C71 H71B 109.5 . . ?
C68 C71 H71C 109.5 . . ?
H71A C71 H71B 109.5 . . ?
H71A C71 H71C 109.5 . . ?
H71B C71 H71C 109.5 . . ?
C80 C79 C84 120.0 . . ?
C85 C79 C80 135.4(16) . . ?
C85 C79 C84 104.5(16) . . ?
C79 C80 H80 120.0 . . ?
C79 C80 C81 120.0 . . ?
C81 C80 H80 120.0 . . ?
C80 C81 H81 120.0 . . ?
C82 C81 C80 120.0 . . ?
C82 C81 H81 120.0 . . ?
C81 C82 H82 120.0 . . ?
C81 C82 C83 120.0 . . ?
C83 C82 H82 120.0 . . ?
C82 C83 H83 120.0 . . ?
C84 C83 C82 120.0 . . ?
C84 C83 H83 120.0 . . ?
C79 C84 H84 120.0 . . ?
C83 C84 C79 120.0 . . ?
C83 C84 H84 120.0 . . ?
C79 C85 H85A 109.5 . . ?
C79 C85 H85B 109.5 . . ?
C79 C85 H85C 109.5 . . ?
H85A C85 H85B 109.5 . . ?
H85A C85 H85C 109.5 . . ?
H85B C85 H85C 109.5 . . ?
C87 C86 C91 120.0 . . ?
C87 C86 C92 123.0(6) . . ?
C91 C86 C92 117.0(6) . . ?
C86 C87 H87 120.0 . . ?
C86 C87 C88 120.0 . . ?
C88 C87 H87 120.0 . . ?
C87 C88 H88 120.0 . . ?
C87 C88 C89 120.0 . . ?
C89 C88 H88 120.0 . . ?
C88 C89 H89 120.0 . . ?
C90 C89 C88 120.0 . . ?
C90 C89 H89 120.0 . . ?
C89 C90 H90 120.0 . . ?
C89 C90 C91 120.0 . . ?
C91 C90 H90 120.0 . . ?
C86 C91 H91 120.0 . . ?
C90 C91 C86 120.0 . . ?
C90 C91 H91 120.0 . . ?
C86 C92 H92A 109.5 . . ?
C86 C92 H92B 109.5 . . ?
C86 C92 H92C 109.5 . . ?
H92A C92 H92B 109.5 . . ?
H92A C92 H92C 109.5 . . ?
H92B C92 H92C 109.5 . . ?
C94 C93 C98 120.0 . . ?
C94 C93 C99 119.6(4) . . ?
C98 C93 C99 120.4(4) . . ?
C93 C94 H94 120.0 . . ?
C93 C94 C95 120.0 . . ?
C95 C94 H94 120.0 . . ?
C94 C95 H95 120.0 . . ?
C94 C95 C96 120.0 . . ?
C96 C95 H95 120.0 . . ?
C95 C96 H96 120.0 . . ?
C97 C96 C95 120.0 . . ?
C97 C96 H96 120.0 . . ?
C96 C97 H97 120.0 . . ?
C96 C97 C98 120.0 . . ?
C98 C97 H97 120.0 . . ?
C93 C98 H98 120.0 . . ?
C97 C98 C93 120.0 . . ?
C97 C98 H98 120.0 . . ?
C93 C99 H99A 109.5 . . ?
C93 C99 H99B 109.5 . . ?
C93 C99 H99C 109.5 . . ?
H99A C99 H99B 109.5 . . ?
H99A C99 H99C 109.5 . . ?
H99B C99 H99C 109.5 . . ?
C105 C100 C101 120.0 . . ?
C105 C100 C106 120.0(3) . . ?
C101 C100 C106 120.0(3) . . ?
C100 C105 H105 120.0 . . ?
C100 C105 C104 120.0 . . ?
C104 C105 H105 120.0 . . ?
C105 C104 H104 120.0 . . ?
C103 C104 C105 120.0 . . ?
C103 C104 H104 120.0 . . ?
C104 C103 H103 120.0 . . ?
C104 C103 C102 120.0 . . ?
C102 C103 H103 120.0 . . ?
C103 C102 H102 120.0 . . ?
C101 C102 C103 120.0 . . ?
C101 C102 H102 120.0 . . ?
C100 C101 H101 120.0 . . ?
C102 C101 C100 120.0 . . ?
C102 C101 H101 120.0 . . ?
C100 C106 H10D 109.5 . . ?
C100 C106 H10E 109.5 . . ?
C100 C106 H10F 109.5 . . ?
H10D C106 H10E 109.5 . . ?
H10D C106 H10F 109.5 . . ?
H10E C106 H10F 109.5 . . ?

loop_
_geom_bond_atom_site_label_1
_geom_bond_atom_site_label_2
_geom_bond_distance
_geom_bond_site_symmetry_2
_geom_bond_publ_flag
U1 U2 3.31406(18) . ?
U1 U3 3.9371(2) . ?
U1 I1 3.1065(3) . ?
U1 N1 2.027(3) . ?
U1 N2 2.221(3) . ?
U1 C1 2.832(3) . ?
U1 C2 2.758(3) . ?
U1 C3 2.734(3) . ?
U1 C4 2.786(3) . ?
U1 C5 2.808(3) . ?
U2 U3 3.9037(2) . ?
U2 N1 2.033(3) . ?
U2 N2 2.170(3) . ?
U2 C21 2.738(3) . ?
U2 C22 2.723(3) . ?
U2 C23 2.870(3) . ?
U2 C24 2.932(3) . ?
U2 C25 2.828(3) . ?
U3 I1 3.2293(3) . ?
U3 N2 2.284(3) . ?
U3 C38 2.841(3) . ?
U3 C39 2.891(3) . ?
U3 C40 2.996(3) . ?
U3 C41 2.960(3) . ?
U3 C42 2.826(3) . ?
U3 C55 2.792(3) . ?
U3 C56 2.838(3) . ?
U3 C57 3.021(3) . ?
U3 C58 2.986(3) . ?
U3 C59 2.809(3) . ?
C1 C2 1.390(5) . ?
C1 C5 1.403(5) . ?
C1 C6 1.530(5) . ?
C2 H2 0.9500 . ?
C2 C3 1.423(5) . ?
C3 C4 1.448(5) . ?
C3 C13 1.545(5) . ?
C4 C5 1.428(5) . ?
C4 C17 1.539(5) . ?
C5 H5 0.9500 . ?
C6 C7 1.39(2) . ?
C6 C8 1.527(6) . ?
C6 C9 1.58(2) . ?
C6 C10 1.497(6) . ?
C6 C11 1.50(2) . ?
C6 C12 1.548(6) . ?
C7 H7A 0.9800 . ?
C7 H7B 0.9800 . ?
C7 H7C 0.9800 . ?
C8 H8A 0.9800 . ?
C8 H8B 0.9800 . ?
C8 H8C 0.9800 . ?
C9 H9A 0.9800 . ?
C9 H9B 0.9800 . ?
C9 H9C 0.9800 . ?
C10 H10A 0.9800 . ?
C10 H10B 0.9800 . ?
C10 H10C 0.9800 . ?
C11 H11A 0.9800 . ?
C11 H11B 0.9800 . ?
C11 H11C 0.9800 . ?
C12 H12A 0.9800 . ?
C12 H12B 0.9800 . ?
C12 H12C 0.9800 . ?
C13 C14 1.540(5) . ?
C13 C15 1.518(5) . ?
C13 C16 1.544(5) . ?
C14 H14A 0.9800 . ?
C14 H14B 0.9800 . ?
C14 H14C 0.9800 . ?
C15 H15A 0.9800 . ?
C15 H15B 0.9800 . ?
C15 H15C 0.9800 . ?
C16 H16A 0.9800 . ?
C16 H16B 0.9800 . ?
C16 H16C 0.9800 . ?
C17 C18 1.516(5) . ?
C17 C19 1.559(5) . ?
C17 C20 1.516(5) . ?
C18 H18A 0.9800 . ?
C18 H18B 0.9800 . ?
C18 H18C 0.9800 . ?
C19 H19A 0.9800 . ?
C19 H19B 0.9800 . ?
C19 H19C 0.9800 . ?
C20 H20A 0.9800 . ?
C20 H20B 0.9800 . ?
C20 H20C 0.9800 . ?
C21 C22 1.422(5) . ?
C21 C25 1.412(5) . ?
C21 C26 1.522(5) . ?
C22 H22 0.9500 . ?
C22 C23 1.423(5) . ?
C23 C24 1.453(5) . ?
C23 C30 1.548(5) . ?
C24 C25 1.411(5) . ?
C24 C34 1.542(5) . ?
C25 H25 0.9500 . ?
C26 C27 1.518(5) . ?
C26 C28 1.511(5) . ?
C26 C29 1.522(5) . ?
C27 H27A 0.9800 . ?
C27 H27B 0.9800 . ?
C27 H27C 0.9800 . ?
C28 H28A 0.9800 . ?
C28 H28B 0.9800 . ?
C28 H28C 0.9800 . ?
C29 H29A 0.9800 . ?
C29 H29B 0.9800 . ?
C29 H29C 0.9800 . ?
C30 C31 1.546(5) . ?
C30 C32 1.535(5) . ?
C30 C33 1.542(5) . ?
C31 H31A 0.9800 . ?
C31 H31B 0.9800 . ?
C31 H31C 0.9800 . ?
C32 H32A 0.9800 . ?
C32 H32B 0.9800 . ?
C32 H32C 0.9800 . ?
C33 H33A 0.9800 . ?
C33 H33B 0.9800 . ?
C33 H33C 0.9800 . ?
C34 C35 1.523(5) . ?
C34 C36 1.551(5) . ?
C34 C37 1.547(5) . ?
C35 H35A 0.9800 . ?
C35 H35B 0.9800 . ?
C35 H35C 0.9800 . ?
C36 H36A 0.9800 . ?
C36 H36B 0.9800 . ?
C36 H36C 0.9800 . ?
C37 H37A 0.9800 . ?
C37 H37B 0.9800 . ?
C37 H37C 0.9800 . ?
C38 C39 1.408(5) . ?
C38 C42 1.416(5) . ?
C38 C43 1.521(5) . ?
C39 H39 0.9500 . ?
C39 C40 1.424(4) . ?
C40 C41 1.434(5) . ?
C40 C47 1.548(5) . ?
C41 C42 1.427(5) . ?
C41 C51 1.548(5) . ?
C42 H42 0.9500 . ?
C43 C44 1.528(5) . ?
C43 C45 1.526(5) . ?
C43 C46 1.547(5) . ?
C44 H44A 0.9800 . ?
C44 H44B 0.9800 . ?
C44 H44C 0.9800 . ?
C45 H45A 0.9800 . ?
C45 H45B 0.9800 . ?
C45 H45C 0.9800 . ?
C46 H46A 0.9800 . ?
C46 H46B 0.9800 . ?
C46 H46C 0.9800 . ?
C47 C48 1.552(5) . ?
C47 C49 1.537(5) . ?
C47 C50 1.533(5) . ?
C48 H48A 0.9800 . ?
C48 H48B 0.9800 . ?
C48 H48C 0.9800 . ?
C49 H49A 0.9800 . ?
C49 H49B 0.9800 . ?
C49 H49C 0.9800 . ?
C50 H50A 0.9800 . ?
C50 H50B 0.9800 . ?
C50 H50C 0.9800 . ?
C51 C52 1.536(5) . ?
C51 C53 1.531(5) . ?
C51 C54 1.548(5) . ?
C52 H52A 0.9800 . ?
C52 H52B 0.9800 . ?
C52 H52C 0.9800 . ?
C53 H53A 0.9800 . ?
C53 H53B 0.9800 . ?
C53 H53C 0.9800 . ?
C54 H54A 0.9800 . ?
C54 H54B 0.9800 . ?
C54 H54C 0.9800 . ?
C55 C56 1.405(5) . ?
C55 C59 1.405(5) . ?
C55 C60 1.530(5) . ?
C56 H56 0.9500 . ?
C56 C57 1.437(5) . ?
C57 C58 1.438(5) . ?
C57 C64 1.543(5) . ?
C58 C59 1.432(5) . ?
C58 C68 1.554(5) . ?
C59 H59 0.9500 . ?
C60 C61 1.517(5) . ?
C60 C62 1.537(5) . ?
C60 C63 1.533(5) . ?
C61 H61A 0.9800 . ?
C61 H61B 0.9800 . ?
C61 H61C 0.9800 . ?
C62 H62A 0.9800 . ?
C62 H62B 0.9800 . ?
C62 H62C 0.9800 . ?
C63 H63A 0.9800 . ?
C63 H63B 0.9800 . ?
C63 H63C 0.9800 . ?
C64 C65 1.549(5) . ?
C64 C66 1.532(5) . ?
C64 C67 1.522(5) . ?
C65 H65A 0.9800 . ?
C65 H65B 0.9800 . ?
C65 H65C 0.9800 . ?
C66 H66A 0.9800 . ?
C66 H66B 0.9800 . ?
C66 H66C 0.9800 . ?
C67 H67A 0.9800 . ?
C67 H67B 0.9800 . ?
C67 H67C 0.9800 . ?
C68 C69 1.543(5) . ?
C68 C70 1.544(5) . ?
C68 C71 1.535(5) . ?
C69 H69A 0.9800 . ?
C69 H69B 0.9800 . ?
C69 H69C 0.9800 . ?
C70 H70A 0.9800 . ?
C70 H70B 0.9800 . ?
C70 H70C 0.9800 . ?
C71 H71A 0.9800 . ?
C71 H71B 0.9800 . ?
C71 H71C 0.9800 . ?
C79 C80 1.3900 . ?
C79 C84 1.3900 . ?
C79 C85 1.37(2) . ?
C80 H80 0.9500 . ?
C80 C81 1.3900 . ?
C81 H81 0.9500 . ?
C81 C82 1.3900 . ?
C82 H82 0.9500 . ?
C82 C83 1.3900 . ?
C83 H83 0.9500 . ?
C83 C84 1.3900 . ?
C84 H84 0.9500 . ?
C85 H85A 0.9800 . ?
C85 H85B 0.9800 . ?
C85 H85C 0.9800 . ?
C86 C87 1.3900 . ?
C86 C91 1.3900 . ?
C86 C92 1.474(9) . ?
C87 H87 0.9500 . ?
C87 C88 1.3900 . ?
C88 H88 0.9500 . ?
C88 C89 1.3900 . ?
C89 H89 0.9500 . ?
C89 C90 1.3900 . ?
C90 H90 0.9500 . ?
C90 C91 1.3900 . ?
C91 H91 0.9500 . ?
C92 H92A 0.9800 . ?
C92 H92B 0.9800 . ?
C92 H92C 0.9800 . ?
C93 C94 1.3900 . ?
C93 C98 1.3900 . ?
C93 C99 1.494(6) . ?
C94 H94 0.9500 . ?
C94 C95 1.3900 . ?
C95 H95 0.9500 . ?
C95 C96 1.3900 . ?
C96 H96 0.9500 . ?
C96 C97 1.3900 . ?
C97 H97 0.9500 . ?
C97 C98 1.3900 . ?
C98 H98 0.9500 . ?
C99 H99A 0.9800 . ?
C99 H99B 0.9800 . ?
C99 H99C 0.9800 . ?
C100 C105 1.3900 . ?
C100 C101 1.3900 . ?
C100 C106 1.520(6) . ?
C105 H105 0.9500 . ?
C105 C104 1.3900 . ?
C104 H104 0.9500 . ?
C104 C103 1.3900 . ?
C103 H103 0.9500 . ?
C103 C102 1.3900 . ?
C102 H102 0.9500 . ?
C102 C101 1.3900 . ?
C101 H101 0.9500 . ?
C106 H10D 0.9800 . ?
C106 H10E 0.9800 . ?
C106 H10F 0.9800 . ?

loop_
_geom_torsion_atom_site_label_1
_geom_torsion_atom_site_label_2
_geom_torsion_atom_site_label_3
_geom_torsion_atom_site_label_4
_geom_torsion
_geom_torsion_site_symmetry_1
_geom_torsion_site_symmetry_2
_geom_torsion_site_symmetry_3
_geom_torsion_site_symmetry_4
_geom_torsion_publ_flag
U1 C1 C2 C3 -67.6(2) . . . . ?
U1 C1 C5 C4 67.1(2) . . . . ?
U1 C1 C6 C7 -157.2(13) . . . . ?
U1 C1 C6 C8 147.4(3) . . . . ?
U1 C1 C6 C9 83.1(10) . . . . ?
U1 C1 C6 C10 25.9(5) . . . . ?
U1 C1 C6 C11 -31.0(12) . . . . ?
U1 C1 C6 C12 -95.8(4) . . . . ?
U1 C2 C3 C4 -71.5(2) . . . . ?
U1 C2 C3 C13 112.8(3) . . . . ?
U1 C3 C4 C5 -69.5(2) . . . . ?
U1 C3 C4 C17 108.3(4) . . . . ?
U1 C3 C13 C14 71.0(3) . . . . ?
U1 C3 C13 C15 -49.1(4) . . . . ?
U1 C3 C13 C16 -173.0(2) . . . . ?
U1 C4 C5 C1 -68.6(2) . . . . ?
U1 C4 C17 C18 140.4(3) . . . . ?
U1 C4 C17 C19 17.7(4) . . . . ?
U1 C4 C17 C20 -99.1(3) . . . . ?
U2 C21 C22 C23 -74.4(2) . . . . ?
U2 C21 C25 C24 70.9(2) . . . . ?
U2 C21 C26 C27 110.7(3) . . . . ?
U2 C21 C26 C28 -10.0(4) . . . . ?
U2 C21 C26 C29 -129.4(3) . . . . ?
U2 C22 C23 C24 -69.9(2) . . . . ?
U2 C22 C23 C30 115.5(3) . . . . ?
U2 C23 C24 C25 -64.6(2) . . . . ?
U2 C23 C24 C34 130.6(4) . . . . ?
U2 C23 C30 C31 77.7(3) . . . . ?
U2 C23 C30 C32 -40.0(4) . . . . ?
U2 C23 C30 C33 -165.2(3) . . . . ?
U2 C24 C25 C21 -65.7(2) . . . . ?
U2 C24 C34 C35 70.7(4) . . . . ?
U2 C24 C34 C36 -50.3(4) . . . . ?
U2 C24 C34 C37 -166.9(2) . . . . ?
U3 C38 C39 C40 -72.3(2) . . . . ?
U3 C38 C42 C41 74.9(2) . . . . ?
U3 C38 C43 C44 57.0(4) . . . . ?
U3 C38 C43 C45 -66.3(4) . . . . ?
U3 C38 C43 C46 176.2(2) . . . . ?
U3 C39 C40 C41 -67.5(2) . . . . ?
U3 C39 C40 C47 126.5(3) . . . . ?
U3 C40 C41 C42 -64.8(2) . . . . ?
U3 C40 C41 C51 122.6(4) . . . . ?
U3 C40 C47 C48 168.2(2) . . . . ?
U3 C40 C47 C49 52.3(4) . . . . ?
U3 C40 C47 C50 -68.0(4) . . . . ?
U3 C41 C42 C38 -71.6(2) . . . . ?
U3 C41 C51 C52 31.9(4) . . . . ?
U3 C41 C51 C53 -86.6(3) . . . . ?
U3 C41 C51 C54 157.1(2) . . . . ?
U3 C55 C56 C57 -75.6(3) . . . . ?
U3 C55 C59 C58 75.9(2) . . . . ?
U3 C55 C60 C61 66.1(4) . . . . ?
U3 C55 C60 C62 -57.2(4) . . . . ?
U3 C55 C60 C63 -174.7(2) . . . . ?
U3 C56 C57 C58 -66.4(2) . . . . ?
U3 C56 C57 C64 130.7(3) . . . . ?
U3 C57 C58 C59 -63.2(2) . . . . ?
U3 C57 C58 C68 127.8(4) . . . . ?
U3 C57 C64 C65 164.3(3) . . . . ?
U3 C57 C64 C66 48.8(4) . . . . ?
U3 C57 C64 C67 -73.9(4) . . . . ?
U3 C58 C59 C55 -70.7(2) . . . . ?
U3 C58 C68 C69 -77.4(4) . . . . ?
U3 C58 C68 C70 167.3(2) . . . . ?
U3 C58 C68 C71 42.9(4) . . . . ?
C1 C2 C3 U1 70.4(2) . . . . ?
C1 C2 C3 C4 -1.1(4) . . . . ?
C1 C2 C3 C13 -176.7(3) . . . . ?
C2 C1 C5 U1 -66.5(2) . . . . ?
C2 C1 C5 C4 0.6(4) . . . . ?
C2 C1 C6 C7 -65.6(14) . . . . ?
C2 C1 C6 C8 -120.9(4) . . . . ?
C2 C1 C6 C9 174.8(10) . . . . ?
C2 C1 C6 C10 117.6(5) . . . . ?
C2 C1 C6 C11 60.6(13) . . . . ?
C2 C1 C6 C12 -4.1(5) . . . . ?
C2 C3 C4 U1 70.9(2) . . . . ?
C2 C3 C4 C5 1.4(4) . . . . ?
C2 C3 C4 C17 179.2(4) . . . . ?
C2 C3 C13 C14 -17.6(4) . . . . ?
C2 C3 C13 C15 -137.7(4) . . . . ?
C2 C3 C13 C16 98.4(4) . . . . ?
C3 C4 C5 U1 67.3(2) . . . . ?
C3 C4 C5 C1 -1.3(4) . . . . ?
C3 C4 C17 C18 50.9(5) . . . . ?
C3 C4 C17 C19 -71.8(5) . . . . ?
C3 C4 C17 C20 171.5(4) . . . . ?
C4 C3 C13 C14 168.2(4) . . . . ?
C4 C3 C13 C15 48.1(5) . . . . ?
C4 C3 C13 C16 -75.8(5) . . . . ?
C5 C1 C2 U1 67.9(2) . . . . ?
C5 C1 C2 C3 0.3(4) . . . . ?
C5 C1 C6 C7 108.4(13) . . . . ?
C5 C1 C6 C8 53.1(5) . . . . ?
C5 C1 C6 C9 -11.2(11) . . . . ?
C5 C1 C6 C10 -68.4(5) . . . . ?
C5 C1 C6 C11 -125.4(12) . . . . ?
C5 C1 C6 C12 169.9(4) . . . . ?
C5 C4 C17 C18 -131.5(4) . . . . ?
C5 C4 C17 C19 105.8(4) . . . . ?
C5 C4 C17 C20 -10.9(5) . . . . ?
C6 C1 C2 U1 -117.1(3) . . . . ?
C6 C1 C2 C3 175.3(3) . . . . ?
C6 C1 C5 U1 118.5(3) . . . . ?
C6 C1 C5 C4 -174.4(3) . . . . ?
C13 C3 C4 U1 -114.3(4) . . . . ?
C13 C3 C4 C5 176.2(4) . . . . ?
C13 C3 C4 C17 -6.0(6) . . . . ?
C17 C4 C5 U1 -110.9(3) . . . . ?
C17 C4 C5 C1 -179.5(3) . . . . ?
C21 C22 C23 U2 70.7(2) . . . . ?
C21 C22 C23 C24 0.8(4) . . . . ?
C21 C22 C23 C30 -173.7(3) . . . . ?
C22 C21 C25 U2 -70.2(2) . . . . ?
C22 C21 C25 C24 0.6(4) . . . . ?
C22 C21 C26 C27 -163.3(4) . . . . ?
C22 C21 C26 C28 76.0(4) . . . . ?
C22 C21 C26 C29 -43.4(5) . . . . ?
C22 C23 C24 U2 64.2(2) . . . . ?
C22 C23 C24 C25 -0.4(3) . . . . ?
C22 C23 C24 C34 -165.2(3) . . . . ?
C22 C23 C30 C31 -5.8(4) . . . . ?
C22 C23 C30 C32 -123.5(4) . . . . ?
C22 C23 C30 C33 111.3(4) . . . . ?
C23 C24 C25 U2 65.6(2) . . . . ?
C23 C24 C25 C21 -0.1(4) . . . . ?
C23 C24 C34 C35 -36.2(5) . . . . ?
C23 C24 C34 C36 -157.2(4) . . . . ?
C23 C24 C34 C37 86.1(4) . . . . ?
C24 C23 C30 C31 -178.7(3) . . . . ?
C24 C23 C30 C32 63.6(5) . . . . ?
C24 C23 C30 C33 -61.6(5) . . . . ?
C25 C21 C22 U2 73.5(2) . . . . ?
C25 C21 C22 C23 -0.9(4) . . . . ?
C25 C21 C26 C27 17.7(5) . . . . ?
C25 C21 C26 C28 -103.0(4) . . . . ?
C25 C21 C26 C29 137.6(4) . . . . ?
C25 C24 C34 C35 160.4(3) . . . . ?
C25 C24 C34 C36 39.4(4) . . . . ?
C25 C24 C34 C37 -77.2(4) . . . . ?
C26 C21 C22 U2 -105.7(3) . . . . ?
C26 C21 C22 C23 179.9(3) . . . . ?
C26 C21 C25 U2 108.9(3) . . . . ?
C26 C21 C25 C24 179.8(3) . . . . ?
C30 C23 C24 U2 -122.2(4) . . . . ?
C30 C23 C24 C25 173.2(3) . . . . ?
C30 C23 C24 C34 8.4(6) . . . . ?
C34 C24 C25 U2 -126.9(3) . . . . ?
C34 C24 C25 C21 167.4(3) . . . . ?
C38 C39 C40 U3 68.3(2) . . . . ?
C38 C39 C40 C41 0.8(4) . . . . ?
C38 C39 C40 C47 -165.2(3) . . . . ?
C39 C38 C42 U3 -72.3(2) . . . . ?
C39 C38 C42 C41 2.5(4) . . . . ?
C39 C38 C43 C44 160.4(3) . . . . ?
C39 C38 C43 C45 37.2(5) . . . . ?
C39 C38 C43 C46 -80.3(4) . . . . ?
C39 C40 C41 U3 65.6(2) . . . . ?
C39 C40 C41 C42 0.8(4) . . . . ?
C39 C40 C41 C51 -171.8(3) . . . . ?
C39 C40 C47 C48 78.3(4) . . . . ?
C39 C40 C47 C49 -37.6(4) . . . . ?
C39 C40 C47 C50 -157.9(3) . . . . ?
C40 C41 C42 U3 69.5(2) . . . . ?
C40 C41 C42 C38 -2.1(4) . . . . ?
C40 C41 C51 C52 -71.2(5) . . . . ?
C40 C41 C51 C53 170.3(3) . . . . ?
C40 C41 C51 C54 54.0(5) . . . . ?
C41 C40 C47 C48 -83.0(4) . . . . ?
C41 C40 C47 C49 161.2(3) . . . . ?
C41 C40 C47 C50 40.8(5) . . . . ?
C42 C38 C39 U3 70.3(2) . . . . ?
C42 C38 C39 C40 -2.0(4) . . . . ?
C42 C38 C43 C44 -40.6(5) . . . . ?
C42 C38 C43 C45 -163.8(3) . . . . ?
C42 C38 C43 C46 78.7(4) . . . . ?
C42 C41 C51 C52 117.0(4) . . . . ?
C42 C41 C51 C53 -1.4(4) . . . . ?
C42 C41 C51 C54 -117.8(4) . . . . ?
C43 C38 C39 U3 -127.4(3) . . . . ?
C43 C38 C39 C40 160.2(3) . . . . ?
C43 C38 C42 U3 125.0(3) . . . . ?
C43 C38 C42 C41 -160.1(3) . . . . ?
C47 C40 C41 U3 -131.4(4) . . . . ?
C47 C40 C41 C42 163.8(3) . . . . ?
C47 C40 C41 C51 -8.8(6) . . . . ?
C51 C41 C42 U3 -116.9(3) . . . . ?
C51 C41 C42 C38 171.5(3) . . . . ?
C55 C56 C57 U3 69.5(2) . . . . ?
C55 C56 C57 C58 3.2(4) . . . . ?
C55 C56 C57 C64 -159.7(3) . . . . ?
C56 C55 C59 U3 -72.4(2) . . . . ?
C56 C55 C59 C58 3.5(4) . . . . ?
C56 C55 C60 C61 167.0(3) . . . . ?
C56 C55 C60 C62 43.7(5) . . . . ?
C56 C55 C60 C63 -73.9(4) . . . . ?
C56 C57 C58 U3 62.3(2) . . . . ?
C56 C57 C58 C59 -0.9(4) . . . . ?
C56 C57 C58 C68 -170.0(3) . . . . ?
C56 C57 C64 C65 77.6(4) . . . . ?
C56 C57 C64 C66 -37.9(4) . . . . ?
C56 C57 C64 C67 -160.5(3) . . . . ?
C57 C58 C59 U3 69.0(2) . . . . ?
C57 C58 C59 C55 -1.7(4) . . . . ?
C57 C58 C68 C69 175.6(4) . . . . ?
C57 C58 C68 C70 60.4(5) . . . . ?
C57 C58 C68 C71 -64.1(5) . . . . ?
C58 C57 C64 C65 -79.3(5) . . . . ?
C58 C57 C64 C66 165.2(4) . . . . ?
C58 C57 C64 C67 42.6(6) . . . . ?
C59 C55 C56 U3 71.5(2) . . . . ?
C59 C55 C56 C57 -4.2(4) . . . . ?
C59 C55 C60 C61 -34.1(5) . . . . ?
C59 C55 C60 C62 -157.5(3) . . . . ?
C59 C55 C60 C63 85.0(4) . . . . ?
C59 C58 C68 C69 7.9(5) . . . . ?
C59 C58 C68 C70 -107.4(4) . . . . ?
C59 C58 C68 C71 128.2(4) . . . . ?
C60 C55 C56 U3 -126.0(3) . . . . ?
C60 C55 C56 C57 158.4(3) . . . . ?
C60 C55 C59 U3 125.5(3) . . . . ?
C60 C55 C59 C58 -158.6(3) . . . . ?
C64 C57 C58 U3 -138.9(4) . . . . ?
C64 C57 C58 C59 157.9(4) . . . . ?
C64 C57 C58 C68 -11.2(7) . . . . ?
C68 C58 C59 U3 -120.5(3) . . . . ?
C68 C58 C59 C55 168.8(3) . . . . ?
C79 C80 C81 C82 0.0 . . . . ?
C80 C79 C84 C83 0.0 . . . . ?
C80 C81 C82 C83 0.0 . . . . ?
C81 C82 C83 C84 0.0 . . . . ?
C82 C83 C84 C79 0.0 . . . . ?
C84 C79 C80 C81 0.0 . . . . ?
C85 C79 C80 C81 -175(2) . . . . ?
C85 C79 C84 C83 176.3(17) . . . . ?
C86 C87 C88 C89 0.0 . . . . ?
C87 C86 C91 C90 0.0 . . . . ?
C87 C88 C89 C90 0.0 . . . . ?
C88 C89 C90 C91 0.0 . . . . ?
C89 C90 C91 C86 0.0 . . . . ?
C91 C86 C87 C88 0.0 . . . . ?
C92 C86 C87 C88 179.6(7) . . . . ?
C92 C86 C91 C90 -179.6(6) . . . . ?
C93 C94 C95 C96 0.0 . . . . ?
C94 C93 C98 C97 0.0 . . . . ?
C94 C95 C96 C97 0.0 . . . . ?
C95 C96 C97 C98 0.0 . . . . ?
C96 C97 C98 C93 0.0 . . . . ?
C98 C93 C94 C95 0.0 . . . . ?
C99 C93 C94 C95 178.7(4) . . . . ?
C99 C93 C98 C97 -178.7(4) . . . . ?
C100 C105 C104 C103 0.0 . . . . ?
C105 C100 C101 C102 0.0 . . . . ?
C105 C104 C103 C102 0.0 . . . . ?
C104 C103 C102 C101 0.0 . . . . ?
C103 C102 C101 C100 0.0 . . . . ?
C101 C100 C105 C104 0.0 . . . . ?
C106 C100 C105 C104 -178.5(4) . . . . ?
C106 C100 C101 C102 178.5(4) . . . . ?
